data_7064189
loop_
_publ_author_name
'Sokolov, Vladislav A.'
'Bakulina, Olga'
'Boyarskaya, Irina A.'
'Spiridonova, Dar'ya V.'
'Kryukova, Mariya A.'
'Vasilyev, Aleksander'

_publ_section_title
;
 Synthesis of CCl3-substituted amides, ketones, indenes by intermolecular
 reactions of \b-CCl3-enones or \b-CCl3-\b-hydroxy ketones with various
 nucleophiles in CF3SO3H
;
_journal_name_full 'New Journal of Chemistry'
_journal_paper_doi 10.1039/D5NJ03928B
_journal_year 2026
_chemical_formula_moiety '2(C24 H42 B21 P), C7 H8'
_chemical_formula_sum 'C55 H92 B42 P2'
_chemical_formula_weight 1269.25
_space_group_crystal_system monoclinic
_space_group_IT_number 14
_space_group_name_Hall '-P 2ybc'
_space_group_name_H-M_alt 'P 1 21/c 1'
_atom_sites_solution_hydrogens mixed
_audit_block_doi 10.5517/ccdc.csd.cc2pmws0
_audit_creation_date 2025-09-25
_audit_creation_method
;
Olex2 1.5
(compiled 2025.07.13 svn.rb7424aed for OlexSys, GUI svn.r7314)
;
_audit_update_record
;
2025-09-26 deposited with the CCDC.	2025-12-09 downloaded from the CCDC.
;
_cell_angle_alpha 90
_cell_angle_beta 101.5210(10)
_cell_angle_gamma 90
_cell_formula_units_Z 2
_cell_length_a 12.7277(3)
_cell_length_b 13.6449(4)
_cell_length_c 21.3554(7)
_cell_measurement_reflns_used 9866
_cell_measurement_temperature 150(2)
_cell_measurement_theta_max 27.07
_cell_measurement_theta_min 2.28
_cell_volume 3634.03(18)
_computing_cell_refinement 'SAINT V8.40B (?, 2016)'
_computing_data_reduction 'SAINT V8.40B (?, 2016)'
_computing_molecular_graphics 'Olex2 1.5 (Dolomanov et al., 2009)'
_computing_publication_material 'Olex2 1.5 (Dolomanov et al., 2009)'
_computing_structure_refinement 'SHELXL 2018/3 (Sheldrick, 2015)'
_computing_structure_solution 'SHELXT 2018/2 (Sheldrick, 2018)'
_diffrn_ambient_temperature 150.0
_diffrn_measured_fraction_theta_full 0.998
_diffrn_measured_fraction_theta_max 0.998
_diffrn_measurement_device_type 'Bruker APEX-II CCD'
_diffrn_measurement_method '\f and \w scans'
_diffrn_radiation_type MoK\a
_diffrn_radiation_wavelength 0.71073
_diffrn_reflns_av_R_equivalents 0.0642
_diffrn_reflns_av_unetI/netI 0.0327
_diffrn_reflns_Laue_measured_fraction_full 0.998
_diffrn_reflns_Laue_measured_fraction_max 0.998
_diffrn_reflns_limit_h_max 15
_diffrn_reflns_limit_h_min -16
_diffrn_reflns_limit_k_max 17
_diffrn_reflns_limit_k_min -17
_diffrn_reflns_limit_l_max 27
_diffrn_reflns_limit_l_min -27
_diffrn_reflns_number 80540
_diffrn_reflns_point_group_measured_fraction_full 0.998
_diffrn_reflns_point_group_measured_fraction_max 0.998
_diffrn_reflns_theta_full 25.242
_diffrn_reflns_theta_max 27.111
_diffrn_reflns_theta_min 2.282
_exptl_absorpt_coefficient_mu 0.098
_exptl_absorpt_correction_T_max 0.9588
_exptl_absorpt_correction_T_min 0.8710
_exptl_absorpt_correction_type multi-scan
_exptl_absorpt_process_details
;
SADABS-2016/2 (Bruker,2016/2) was used for absorption correction.
wR2(int) was 0.1013 before and 0.0709 after correction.
The Ratio of minimum to maximum transmission is 0.9084.
The \l/2 correction factor is Not present.
;
_exptl_crystal_colour colourless
_exptl_crystal_colour_primary colourless
_exptl_crystal_density_diffrn 1.160
_exptl_crystal_description SLAB
_exptl_crystal_F_000 1324
_exptl_crystal_size_max 0.274
_exptl_crystal_size_mid 0.138
_exptl_crystal_size_min 0.096
_refine_diff_density_max 0.564
_refine_diff_density_min -0.416
_refine_diff_density_rms 0.071
_refine_ls_extinction_method none
_refine_ls_goodness_of_fit_ref 1.133
_refine_ls_hydrogen_treatment mixed
_refine_ls_matrix_type full
_refine_ls_number_parameters 485
_refine_ls_number_reflns 7997
_refine_ls_number_restraints 136
_refine_ls_restrained_S_all 1.140
_refine_ls_R_factor_all 0.1125
_refine_ls_R_factor_gt 0.0688
_refine_ls_shift/su_max 0.000
_refine_ls_shift/su_mean 0.000
_refine_ls_structure_factor_coef Fsqd
_refine_ls_weighting_details 'w=1/[\s^2^(Fo^2^)+(0.0861P)^2^+4.8536P] where P=(Fo^2^+2Fc^2^)/3'
_refine_ls_weighting_scheme calc
_refine_ls_wR_factor_gt 0.1687
_refine_ls_wR_factor_ref 0.2210
_reflns_Friedel_coverage 0.000
_reflns_number_gt 5610
_reflns_number_total 7997
_reflns_threshold_expression 'I > 2\s(I)'
_cod_data_source_file d5nj03928b2.cif
_cod_data_source_block PPh3-HBMeoCb2
_cod_database_code 7064189
_shelx_shelxl_version_number 2018/3
_shelx_space_group_comment
;
The symmetry employed for this shelxl refinement is uniquely defined
by the following loop, which should always be used as a source of
symmetry information in preference to the above space-group names.
They are only intended as comments.
;
_shelx_estimated_absorpt_t_max 0.991
_shelx_estimated_absorpt_t_min 0.974
_olex2_refinement_description
;
1. Restrained distances
 C1A-C1B
 1.51 with sigma of 0.02
 C1B-C1C = C1B-C1G = C1D-C1E
 1.39 with sigma of 0.02
 C1C-C1D = C1E-C1F = C1F-C1G
 1.38 with sigma of 0.02
 C1A-C1C = C1A-C1G
 2.52 with sigma of 0.04
 C1B-C1D
 2.42 with sigma of 0.04
 C1B-C1F
 2.41 with sigma of 0.04
 C1C-C1E
 2.39 with sigma of 0.04
 C1D-C1F = C1E-C1G
 2.4 with sigma of 0.04
 C1B-C1C \\sim C1C-C1D \\sim C1D-C1E \\sim C1E-C1F \\sim C1F-C1G \\sim C1G-C1B
 with sigma of 0.02
 C1B-C1F \\sim C1B-C1D \\sim C1G-C1E \\sim C1C-C1G \\sim C1D-C1F \\sim C1C-C1E
 with sigma of 0.04
 C1A-C1G \\sim C1A-C1C
 with sigma of 0.04
2. Restrained planarity
 C1A, C1B, C1C, C1D, C1E, C1F, C1G
 with sigma of 0.1
3. Uiso/Uaniso restraints and constraints
C1A \\sim C1B \\sim C1C \\sim C1D \\sim C1E \\sim C1F \\sim C1G: within 2A with
sigma of 0.04 and sigma for terminal atoms of 0.08 within 2A
4. Rigid body (RIGU) restrains
 C1A, C1B, C1C, C1D, C1E, C1F, C1G
 with sigma for 1-2 distances of 0.004 and sigma for 1-3 distances of 0.004
5. Others
 Fixed Sof: C1A(0.5) H1AA(0.5) H1AB(0.5) H1AC(0.5) C1B(0.5) C1C(0.5) H1C(0.5)
 C1D(0.5) H1D(0.5) C1E(0.5) H1E(0.5) C1F(0.5) H1F(0.5) C1G(0.5) H1G(0.5)
6.a Aromatic/amide H refined with riding coordinates:
 C20(H20), C12(H12), C8(H8), C24(H24), C21(H21), C9(H9), C11(H11), C23(H23),
 C18(H18), C22(H22), C14(H14), C10(H10), C16(H16), C17(H17), C15(H15), C1C(H1C),
  C1D(H1D), C1E(H1E), C1F(H1F), C1G(H1G)
6.b Idealised Me refined as rotating group:
 C3(H3A,H3B,H3C), C6(H6A,H6B,H6C), C1A(H1AA,H1AB,H1AC)
6.c Boron cage BH refined with riding coordinates:
 B4(H4), B12(H12A), B13(H13), B3(H3), B2(H2), B5(H5), B6(H6), B15(H15A),
 B14(H14A), B17(H17A), B10(H10A), B18(H18A), B16(H16A), B9(H9A), B19(H19),
 B21(H21A), B7(H7), B11(H11A), B20(H20A), B8(H8A)
;
_olex2_submission_special_instructions 'No special instructions were received'

loop_
_space_group_symop_operation_xyz
'x, y, z'
'-x, y+1/2, -z+1/2'
'-x, -y, -z'
'x, -y-1/2, z-1/2'

loop_
_atom_site_label
_atom_site_type_symbol
_atom_site_fract_x
_atom_site_fract_y
_atom_site_fract_z
_atom_site_U_iso_or_equiv
_atom_site_adp_type
_atom_site_occupancy
_atom_site_site_symmetry_order
_atom_site_calc_flag
_atom_site_refinement_flags_posn
_atom_site_refinement_flags_adp
_atom_site_refinement_flags_occupancy
_atom_site_disorder_assembly
_atom_site_disorder_group
P1 P 0.69225(5) 0.51458(5) 0.37656(3) 0.02917(18) Uani 1 1 d . . . . .
C7 C 0.7489(2) 0.39452(19) 0.39746(12) 0.0314(5) Uani 1 1 d . . . . .
C4 C 0.6191(2) 0.52213(19) 0.22530(12) 0.0296(5) Uani 1 1 d . . . . .
C20 C 0.8478(2) 0.5648(2) 0.48582(13) 0.0338(6) Uani 1 1 d . . . . .
H20 H 0.879423 0.503131 0.480286 0.041 Uiso 1 1 calc R U . . .
C12 C 0.7437(2) 0.3545(2) 0.45754(13) 0.0379(6) Uani 1 1 d . . . . .
H12 H 0.714073 0.391972 0.487295 0.046 Uiso 1 1 calc R U . . .
C8 C 0.7939(2) 0.3395(2) 0.35509(13) 0.0354(6) Uani 1 1 d . . . . .
H8 H 0.799376 0.366086 0.314764 0.042 Uiso 1 1 calc R U . . .
C1 C 0.8260(2) 0.60259(19) 0.28488(12) 0.0304(5) Uani 1 1 d . . . . .
C13 C 0.5532(2) 0.5034(2) 0.38631(12) 0.0336(6) Uani 1 1 d . . . . .
C19 C 0.7536(2) 0.59332(19) 0.44375(12) 0.0302(5) Uani 1 1 d . . . . .
C24 C 0.7085(2) 0.6837(2) 0.45384(13) 0.0372(6) Uani 1 1 d . . . . .
H24 H 0.644759 0.704522 0.425872 0.045 Uiso 1 1 calc R U . . .
C2 C 0.8596(2) 0.7199(2) 0.26374(13) 0.0357(6) Uani 1 1 d . . . . .
C21 C 0.8953(2) 0.6258(2) 0.53547(13) 0.0412(7) Uani 1 1 d . . . . .
H21 H 0.959272 0.605734 0.563524 0.049 Uiso 1 1 calc R U . . .
C5 C 0.4999(2) 0.5796(2) 0.18731(14) 0.0392(6) Uani 1 1 d . . . . .
C9 C 0.8310(2) 0.2452(2) 0.37154(15) 0.0432(7) Uani 1 1 d . . . . .
H9 H 0.860732 0.207342 0.342045 0.052 Uiso 1 1 calc R U . . .
C11 C 0.7815(3) 0.2606(2) 0.47342(15) 0.0454(7) Uani 1 1 d . . . . .
H11 H 0.777521 0.233632 0.513890 0.054 Uiso 1 1 calc R U . . .
C23 C 0.7552(3) 0.7434(2) 0.50383(14) 0.0448(7) Uani 1 1 d . . . . .
H23 H 0.722427 0.803939 0.510593 0.054 Uiso 1 1 calc R U . . .
C18 C 0.4862(2) 0.5851(2) 0.37984(15) 0.0417(7) Uani 1 1 d . . . . .
H18 H 0.513004 0.647298 0.370645 0.050 Uiso 1 1 calc R U . . .
C22 C 0.8499(3) 0.7155(2) 0.54436(14) 0.0453(7) Uani 1 1 d . . . . .
H22 H 0.883170 0.757703 0.577882 0.054 Uiso 1 1 calc R U . . .
C14 C 0.5112(2) 0.4121(2) 0.39812(14) 0.0422(7) Uani 1 1 d . . . . .
H14 H 0.555114 0.355327 0.401318 0.051 Uiso 1 1 calc R U . . .
C10 C 0.8250(3) 0.2064(2) 0.43025(16) 0.0480(8) Uani 1 1 d . . . . .
H10 H 0.850919 0.142106 0.441097 0.058 Uiso 1 1 calc R U . . .
C16 C 0.3404(3) 0.4855(3) 0.39980(16) 0.0524(9) Uani 1 1 d . . . . .
H16 H 0.268252 0.479377 0.405021 0.063 Uiso 1 1 calc R U . . .
C17 C 0.3800(2) 0.5759(3) 0.38681(16) 0.0508(8) Uani 1 1 d . . . . .
H17 H 0.334808 0.631911 0.382604 0.061 Uiso 1 1 calc R U . . .
C3 C 0.7718(3) 0.7946(2) 0.24183(16) 0.0447(7) Uani 1 1 d . . . . .
H3A H 0.796183 0.859313 0.258542 0.067 Uiso 1 1 calc R U . . .
H3B H 0.707517 0.775919 0.257755 0.067 Uiso 1 1 calc R U . . .
H3C H 0.754867 0.796721 0.195022 0.067 Uiso 1 1 calc R U . . .
C15 C 0.4058(3) 0.4045(3) 0.40514(16) 0.0524(8) Uani 1 1 d . . . . .
H15 H 0.378192 0.342338 0.413784 0.063 Uiso 1 1 calc R U . . .
C6 C 0.4655(3) 0.6744(2) 0.21400(17) 0.0518(8) Uani 1 1 d . . . . .
H6A H 0.521699 0.723874 0.215032 0.078 Uiso 1 1 calc R U . . .
H6B H 0.453886 0.663263 0.257434 0.078 Uiso 1 1 calc R U . . .
H6C H 0.398836 0.697534 0.186829 0.078 Uiso 1 1 calc R U . . .
B1 B 0.6978(2) 0.5776(2) 0.28860(13) 0.0290(6) Uani 1 1 d . . . . .
B4 B 0.9192(2) 0.5234(2) 0.26446(15) 0.0348(7) Uani 1 1 d . . . . .
H4 H 0.899366 0.445630 0.249892 0.042 Uiso 1 1 calc R U . . .
B12 B 0.4924(2) 0.4746(2) 0.22952(16) 0.0362(7) Uani 1 1 d . . . . .
H12A H 0.463182 0.472097 0.275617 0.043 Uiso 1 1 calc R U . . .
B13 B 0.5969(3) 0.3985(2) 0.21450(15) 0.0365(7) Uani 1 1 d . . . . .
H13 H 0.636249 0.343207 0.250369 0.044 Uiso 1 1 calc R U . . .
B3 B 0.9299(3) 0.5639(3) 0.34370(15) 0.0380(7) Uani 1 1 d . . . . .
H3 H 0.917255 0.512425 0.382377 0.046 Uiso 1 1 calc R U . . .
B2 B 0.8870(3) 0.6874(3) 0.34241(15) 0.0384(7) Uani 1 1 d . . . . .
H2 H 0.844245 0.718634 0.378873 0.046 Uiso 1 1 calc R U . . .
B5 B 0.8716(3) 0.6245(2) 0.21408(15) 0.0354(7) Uani 1 1 d . . . . .
H5 H 0.818633 0.614614 0.165910 0.042 Uiso 1 1 calc R U . . .
B6 B 0.9681(3) 0.7190(3) 0.22886(16) 0.0393(7) Uani 1 1 d . . . . .
H6 H 0.979884 0.771192 0.190393 0.047 Uiso 1 1 calc R U . . .
B15 B 0.6077(3) 0.5812(3) 0.15206(16) 0.0403(7) Uani 1 1 d . . . . .
H15A H 0.654294 0.649504 0.147187 0.048 Uiso 1 1 calc R U . . .
B14 B 0.6696(3) 0.4645(2) 0.16648(16) 0.0380(7) Uani 1 1 d . . . . .
H14A H 0.757828 0.453593 0.169887 0.046 Uiso 1 1 calc R U . . .
B17 B 0.4035(3) 0.4973(3) 0.15480(17) 0.0428(8) Uani 1 1 d . . . . .
H17A H 0.315372 0.508567 0.151382 0.051 Uiso 1 1 calc R U . . .
B10 B 1.0093(3) 0.5954(3) 0.22922(17) 0.0414(8) Uani 1 1 d . . . . .
H10A H 1.049008 0.565038 0.191066 0.050 Uiso 1 1 calc R U . . .
B18 B 0.4642(3) 0.3818(3) 0.17045(16) 0.0408(7) Uani 1 1 d . . . . .
H18A H 0.415820 0.315545 0.177288 0.049 Uiso 1 1 calc R U . . .
B16 B 0.4762(3) 0.5637(3) 0.10634(16) 0.0466(9) Uani 1 1 d . . . . .
H16A H 0.436420 0.618983 0.070563 0.056 Uiso 1 1 calc R U . . .
B9 B 1.0462(3) 0.5576(3) 0.31046(18) 0.0471(9) Uani 1 1 d . . . . .
H9A H 1.110861 0.502140 0.326478 0.056 Uiso 1 1 calc R U . . .
B19 B 0.5742(3) 0.3753(3) 0.13118(17) 0.0448(8) Uani 1 1 d . . . . .
H19 H 0.598973 0.304889 0.111465 0.054 Uiso 1 1 calc R U . . .
B21 B 0.4552(3) 0.4362(3) 0.09433(17) 0.0458(8) Uani 1 1 d . . . . .
H21A H 0.401796 0.406034 0.050473 0.055 Uiso 1 1 calc R U . . .
B7 B 0.9787(3) 0.7585(3) 0.30814(16) 0.0436(8) Uani 1 1 d . . . . .
H7 H 0.997748 0.836474 0.322399 0.052 Uiso 1 1 calc R U . . .
B11 B 1.0768(3) 0.6779(3) 0.28830(17) 0.0465(8) Uani 1 1 d . . . . .
H11A H 1.161425 0.701616 0.289646 0.056 Uiso 1 1 calc R U . . .
B20 B 0.5822(3) 0.4895(3) 0.09238(17) 0.0463(8) Uani 1 1 d . . . . .
H20A H 0.613095 0.495605 0.046982 0.056 Uiso 1 1 calc R U . . .
B8 B 1.0261(3) 0.6591(3) 0.35977(17) 0.0493(9) Uani 1 1 d . . . . .
H8A H 1.076684 0.670911 0.408473 0.059 Uiso 1 1 calc R U . . .
H1 H 0.655(2) 0.646(2) 0.2968(13) 0.028(7) Uiso 1 1 d . . . . .
C1A C 0.8637(11) 0.0003(12) 0.5469(7) 0.117(6) Uani 0.5 1 d D U P A -1
H1AA H 0.862060 -0.057017 0.574333 0.176 Uiso 0.5 1 calc R U P A -1
H1AB H 0.799197 0.000881 0.513003 0.176 Uiso 0.5 1 calc R U P A -1
H1AC H 0.866017 0.060157 0.572518 0.176 Uiso 0.5 1 calc R U P A -1
C1B C 0.9529(5) -0.0040(5) 0.5201(3) 0.0505(15) Uani 0.5 1 d D U P A -1
C1C C 1.0401(8) 0.0492(11) 0.5538(6) 0.060(3) Uani 0.5 1 d D U P A -1
H1C H 1.032711 0.083111 0.591540 0.072 Uiso 0.5 1 calc R U P A -1
C1D C 1.1355(7) 0.0535(6) 0.5339(4) 0.072(2) Uani 0.5 1 d D U P A -1
H1D H 1.193721 0.088048 0.559191 0.087 Uiso 0.5 1 calc R U P A -1
C1E C 1.1498(8) 0.0100(7) 0.4788(4) 0.063(3) Uani 0.5 1 d D U P A -1
H1E H 1.217888 0.009911 0.466854 0.075 Uiso 0.5 1 calc R U P A -1
C1F C 1.0639(6) -0.0332(6) 0.4417(4) 0.0606(19) Uani 0.5 1 d D U P A -1
H1F H 1.068881 -0.054696 0.400051 0.073 Uiso 0.5 1 calc R U P A -1
C1G C 0.9680(9) -0.0470(14) 0.4628(6) 0.066(3) Uani 0.5 1 d D U P A -1
H1G H 0.912665 -0.085781 0.438330 0.079 Uiso 0.5 1 calc R U P A -1

loop_
_atom_site_aniso_label
_atom_site_aniso_U_11
_atom_site_aniso_U_22
_atom_site_aniso_U_33
_atom_site_aniso_U_23
_atom_site_aniso_U_13
_atom_site_aniso_U_12
P1 0.0293(3) 0.0319(4) 0.0258(3) 0.0018(3) 0.0045(2) 0.0012(3)
C7 0.0330(13) 0.0312(13) 0.0285(13) 0.0022(10) 0.0024(10) 0.0003(10)
C4 0.0287(12) 0.0311(13) 0.0270(12) 0.0028(10) 0.0008(10) -0.0009(10)
C20 0.0333(13) 0.0355(14) 0.0311(13) 0.0040(11) 0.0028(10) 0.0008(11)
C12 0.0448(15) 0.0363(15) 0.0312(14) 0.0007(11) 0.0037(11) 0.0002(12)
C8 0.0324(13) 0.0395(15) 0.0333(14) 0.0001(11) 0.0045(11) -0.0004(11)
C1 0.0313(13) 0.0301(13) 0.0289(13) 0.0027(10) 0.0036(10) -0.0035(10)
C13 0.0297(13) 0.0451(15) 0.0252(13) -0.0010(11) 0.0038(10) -0.0007(11)
C19 0.0315(13) 0.0344(13) 0.0239(12) 0.0016(10) 0.0038(10) -0.0005(10)
C24 0.0380(14) 0.0415(15) 0.0298(14) -0.0016(11) 0.0011(11) 0.0050(12)
C2 0.0395(14) 0.0338(14) 0.0339(14) -0.0001(11) 0.0073(11) -0.0078(11)
C21 0.0430(16) 0.0447(16) 0.0310(14) 0.0039(12) -0.0048(12) 0.0001(13)
C5 0.0375(15) 0.0379(15) 0.0367(15) 0.0026(12) -0.0056(12) 0.0021(12)
C9 0.0400(15) 0.0392(16) 0.0513(18) -0.0019(13) 0.0114(13) 0.0062(13)
C11 0.0552(18) 0.0408(16) 0.0365(16) 0.0093(13) 0.0003(13) 0.0017(14)
C23 0.0506(17) 0.0420(16) 0.0390(16) -0.0056(13) 0.0020(13) 0.0073(14)
C18 0.0339(14) 0.0457(17) 0.0448(16) -0.0060(13) 0.0057(12) 0.0003(12)
C22 0.0535(18) 0.0429(16) 0.0345(15) -0.0035(12) -0.0032(13) -0.0005(14)
C14 0.0400(15) 0.0476(17) 0.0375(15) 0.0022(13) 0.0046(12) -0.0085(13)
C10 0.0525(18) 0.0365(16) 0.0508(18) 0.0068(14) 0.0001(14) 0.0083(13)
C16 0.0323(15) 0.080(2) 0.0460(18) -0.0106(17) 0.0105(13) -0.0113(16)
C17 0.0330(15) 0.066(2) 0.0525(19) -0.0118(16) 0.0071(13) 0.0043(15)
C3 0.0466(17) 0.0326(15) 0.0551(19) 0.0041(13) 0.0108(14) -0.0042(12)
C15 0.0458(18) 0.066(2) 0.0455(18) 0.0048(16) 0.0086(14) -0.0181(16)
C6 0.0450(17) 0.0437(17) 0.059(2) -0.0061(15) -0.0088(15) 0.0108(14)
B1 0.0277(13) 0.0322(14) 0.0259(14) 0.0010(11) 0.0024(11) -0.0001(11)
B4 0.0319(15) 0.0379(16) 0.0364(16) 0.0050(13) 0.0112(12) 0.0036(12)
B12 0.0297(15) 0.0412(17) 0.0354(16) 0.0007(13) 0.0014(12) -0.0056(13)
B13 0.0400(17) 0.0327(16) 0.0334(16) 0.0010(12) -0.0010(13) -0.0056(13)
B3 0.0311(15) 0.0478(19) 0.0328(16) 0.0094(14) 0.0006(12) -0.0029(13)
B2 0.0417(17) 0.0430(18) 0.0304(15) -0.0036(13) 0.0072(13) -0.0117(14)
B5 0.0381(16) 0.0388(16) 0.0287(15) 0.0019(12) 0.0052(12) -0.0095(13)
B6 0.0375(16) 0.0456(18) 0.0344(16) 0.0013(14) 0.0066(13) -0.0107(14)
B15 0.0461(18) 0.0395(17) 0.0317(16) 0.0068(13) -0.0009(13) -0.0095(14)
B14 0.0411(17) 0.0397(17) 0.0332(16) -0.0029(13) 0.0073(13) -0.0067(14)
B17 0.0366(17) 0.0473(19) 0.0392(18) 0.0008(14) -0.0048(14) -0.0054(14)
B10 0.0383(17) 0.0488(19) 0.0401(18) 0.0044(15) 0.0151(14) -0.0030(14)
B18 0.0402(17) 0.0414(18) 0.0374(17) 0.0054(14) -0.0001(13) -0.0124(14)
B16 0.050(2) 0.050(2) 0.0324(17) 0.0065(15) -0.0098(14) -0.0091(16)
B9 0.0301(16) 0.063(2) 0.049(2) 0.0152(17) 0.0086(14) -0.0005(15)
B19 0.050(2) 0.0414(18) 0.0418(19) -0.0083(15) 0.0060(15) -0.0108(15)
B21 0.052(2) 0.047(2) 0.0344(17) 0.0000(14) -0.0007(14) -0.0136(16)
B7 0.0449(18) 0.051(2) 0.0340(17) -0.0035(15) 0.0064(14) -0.0204(16)
B11 0.0354(17) 0.064(2) 0.0385(18) 0.0081(16) 0.0039(14) -0.0116(16)
B20 0.055(2) 0.054(2) 0.0295(16) -0.0023(15) 0.0054(15) -0.0171(17)
B8 0.0374(17) 0.072(3) 0.0352(18) 0.0063(17) 0.0005(14) -0.0184(17)
C1A 0.111(9) 0.153(14) 0.104(11) 0.093(10) 0.061(9) 0.070(9)
C1B 0.047(4) 0.048(4) 0.054(4) -0.002(3) 0.004(3) 0.013(3)
C1C 0.092(6) 0.043(5) 0.041(6) -0.002(4) 0.000(4) 0.003(4)
C1D 0.088(5) 0.053(4) 0.072(5) 0.011(4) 0.009(4) -0.001(4)
C1E 0.081(6) 0.051(5) 0.055(5) 0.017(4) 0.009(4) -0.021(4)
C1F 0.067(5) 0.070(5) 0.041(4) 0.009(3) 0.002(3) -0.007(4)
C1G 0.078(5) 0.071(7) 0.039(6) -0.002(5) -0.012(4) -0.008(5)

loop_
_atom_type_symbol
_atom_type_description
_atom_type_scat_dispersion_real
_atom_type_scat_dispersion_imag
_atom_type_scat_source
C C 0.0033 0.0016 'International Tables Vol C Tables 4.2.6.8 and 6.1.1.4'
H H 0.0000 0.0000 'International Tables Vol C Tables 4.2.6.8 and 6.1.1.4'
B B 0.0013 0.0007 'International Tables Vol C Tables 4.2.6.8 and 6.1.1.4'
P P 0.1023 0.0942 'International Tables Vol C Tables 4.2.6.8 and 6.1.1.4'

loop_
_citation_id
_citation_doi
_citation_year
1 10.1021/acs.inorgchem.5c04710 2025

loop_
_geom_angle_atom_site_label_1
_geom_angle_atom_site_label_2
_geom_angle_atom_site_label_3
_geom_angle
_geom_angle_site_symmetry_1
_geom_angle_site_symmetry_3
_geom_angle_publ_flag
C7 P1 C13 104.12(13) . . ?
C7 P1 C19 104.50(12) . . ?
C7 P1 B1 120.89(12) . . ?
C13 P1 C19 103.28(12) . . ?
C13 P1 B1 110.20(12) . . ?
C19 P1 B1 112.19(12) . . ?
C12 C7 P1 119.1(2) . . ?
C8 C7 P1 121.8(2) . . ?
C8 C7 C12 119.1(3) . . ?
C5 C4 B12 58.09(16) . . ?
B1 C4 C5 119.2(2) . . ?
B1 C4 B12 121.8(2) . . ?
B1 C4 B13 127.0(2) . . ?
B1 C4 B15 116.1(2) . . ?
B1 C4 B14 122.8(2) . . ?
B13 C4 C5 105.81(19) . . ?
B13 C4 B12 61.08(18) . . ?
B13 C4 B15 110.6(2) . . ?
B15 C4 C5 57.91(17) . . ?
B15 C4 B12 107.8(2) . . ?
B14 C4 C5 106.4(2) . . ?
B14 C4 B12 110.6(2) . . ?
B14 C4 B13 61.74(18) . . ?
B14 C4 B15 61.93(19) . . ?
C19 C20 H20 119.7 . . ?
C21 C20 H20 119.7 . . ?
C21 C20 C19 120.6(3) . . ?
C7 C12 H12 119.9 . . ?
C11 C12 C7 120.2(3) . . ?
C11 C12 H12 119.9 . . ?
C7 C8 H8 120.0 . . ?
C7 C8 C9 120.0(3) . . ?
C9 C8 H8 120.0 . . ?
C2 C1 B2 58.45(16) . . ?
C2 C1 B5 58.48(16) . . ?
B1 C1 C2 119.3(2) . . ?
B1 C1 B4 127.4(2) . . ?
B1 C1 B3 121.0(2) . . ?
B1 C1 B2 113.5(2) . . ?
B1 C1 B5 124.6(2) . . ?
B4 C1 C2 107.1(2) . . ?
B4 C1 B2 111.1(2) . . ?
B4 C1 B5 61.62(18) . . ?
B3 C1 C2 106.2(2) . . ?
B3 C1 B4 61.53(18) . . ?
B3 C1 B2 61.35(19) . . ?
B3 C1 B5 110.2(2) . . ?
B5 C1 B2 108.4(2) . . ?
C18 C13 P1 120.6(2) . . ?
C18 C13 C14 118.8(3) . . ?
C14 C13 P1 120.5(2) . . ?
C20 C19 P1 120.9(2) . . ?
C24 C19 P1 120.92(19) . . ?
C24 C19 C20 118.2(2) . . ?
C19 C24 H24 119.5 . . ?
C23 C24 C19 120.9(3) . . ?
C23 C24 H24 119.5 . . ?
C3 C2 C1 119.6(2) . . ?
C3 C2 B2 118.2(3) . . ?
C3 C2 B5 118.3(2) . . ?
C3 C2 B6 119.0(2) . . ?
C3 C2 B7 118.9(2) . . ?
B2 C2 C1 61.16(17) . . ?
B5 C2 C1 61.09(16) . . ?
B5 C2 B2 112.9(2) . . ?
B6 C2 C1 111.8(2) . . ?
B6 C2 B2 114.0(2) . . ?
B6 C2 B5 62.53(18) . . ?
B6 C2 B7 62.23(19) . . ?
B7 C2 C1 112.2(2) . . ?
B7 C2 B2 63.09(18) . . ?
B7 C2 B5 113.7(2) . . ?
C20 C21 H21 119.8 . . ?
C22 C21 C20 120.4(3) . . ?
C22 C21 H21 119.8 . . ?
C6 C5 C4 119.7(2) . . ?
C6 C5 B12 117.9(3) . . ?
C6 C5 B15 118.5(3) . . ?
C6 C5 B17 118.6(3) . . ?
C6 C5 B16 118.9(3) . . ?
B12 C5 C4 61.00(16) . . ?
B12 C5 B16 114.3(2) . . ?
B15 C5 C4 60.58(17) . . ?
B15 C5 B12 112.5(2) . . ?
B15 C5 B17 114.2(2) . . ?
B15 C5 B16 63.0(2) . . ?
B17 C5 C4 112.3(2) . . ?
B17 C5 B12 63.28(19) . . ?
B17 C5 B16 62.4(2) . . ?
B16 C5 C4 111.9(2) . . ?
C8 C9 H9 119.7 . . ?
C10 C9 C8 120.5(3) . . ?
C10 C9 H9 119.7 . . ?
C12 C11 H11 120.1 . . ?
C10 C11 C12 119.8(3) . . ?
C10 C11 H11 120.1 . . ?
C24 C23 H23 119.8 . . ?
C24 C23 C22 120.5(3) . . ?
C22 C23 H23 119.8 . . ?
C13 C18 H18 119.8 . . ?
C13 C18 C17 120.3(3) . . ?
C17 C18 H18 119.8 . . ?
C21 C22 C23 119.4(3) . . ?
C21 C22 H22 120.3 . . ?
C23 C22 H22 120.3 . . ?
C13 C14 H14 120.0 . . ?
C15 C14 C13 120.1(3) . . ?
C15 C14 H14 120.0 . . ?
C9 C10 C11 120.3(3) . . ?
C9 C10 H10 119.8 . . ?
C11 C10 H10 119.8 . . ?
C17 C16 H16 120.2 . . ?
C15 C16 H16 120.2 . . ?
C15 C16 C17 119.7(3) . . ?
C18 C17 H17 119.9 . . ?
C16 C17 C18 120.1(3) . . ?
C16 C17 H17 119.9 . . ?
C2 C3 H3A 109.5 . . ?
C2 C3 H3B 109.5 . . ?
C2 C3 H3C 109.5 . . ?
H3A C3 H3B 109.5 . . ?
H3A C3 H3C 109.5 . . ?
H3B C3 H3C 109.5 . . ?
C14 C15 H15 119.5 . . ?
C16 C15 C14 121.0(3) . . ?
C16 C15 H15 119.5 . . ?
C5 C6 H6A 109.5 . . ?
C5 C6 H6B 109.5 . . ?
C5 C6 H6C 109.5 . . ?
H6A C6 H6B 109.5 . . ?
H6A C6 H6C 109.5 . . ?
H6B C6 H6C 109.5 . . ?
P1 B1 H1 95.7(14) . . ?
C4 B1 P1 114.51(18) . . ?
C4 B1 H1 105.8(14) . . ?
C1 B1 P1 109.53(16) . . ?
C1 B1 C4 118.5(2) . . ?
C1 B1 H1 110.1(14) . . ?
C1 B4 H4 122.4 . . ?
C1 B4 B3 58.99(17) . . ?
C1 B4 B5 59.92(17) . . ?
C1 B4 B10 107.1(2) . . ?
C1 B4 B9 106.9(2) . . ?
B3 B4 H4 122.3 . . ?
B3 B4 B5 106.8(2) . . ?
B3 B4 B10 107.4(2) . . ?
B3 B4 B9 59.93(19) . . ?
B5 B4 H4 122.4 . . ?
B5 B4 B10 59.25(18) . . ?
B10 B4 H4 122.1 . . ?
B9 B4 H4 122.1 . . ?
B9 B4 B5 107.0(2) . . ?
B9 B4 B10 59.93(19) . . ?
C4 B12 H12A 121.7 . . ?
C4 B12 B13 58.36(17) . . ?
C4 B12 B17 108.3(2) . . ?
C4 B12 B18 106.5(2) . . ?
C5 B12 C4 60.91(17) . . ?
C5 B12 H12A 123.6 . . ?
C5 B12 B13 105.9(2) . . ?
C5 B12 B17 58.35(18) . . ?
C5 B12 B18 104.4(2) . . ?
B13 B12 H12A 122.4 . . ?
B13 B12 B17 107.7(2) . . ?
B13 B12 B18 60.24(19) . . ?
B17 B12 H12A 121.8 . . ?
B18 B12 H12A 123.3 . . ?
B18 B12 B17 59.14(19) . . ?
C4 B13 B12 60.56(17) . . ?
C4 B13 H13 122.1 . . ?
C4 B13 B14 58.99(17) . . ?
C4 B13 B18 108.1(2) . . ?
C4 B13 B19 107.4(2) . . ?
B12 B13 H13 121.5 . . ?
B12 B13 B18 60.05(19) . . ?
B12 B13 B19 108.0(2) . . ?
B14 B13 B12 108.0(2) . . ?
B14 B13 H13 121.8 . . ?
B14 B13 B18 108.2(2) . . ?
B14 B13 B19 60.40(19) . . ?
B18 B13 H13 121.6 . . ?
B19 B13 H13 121.8 . . ?
B19 B13 B18 59.88(19) . . ?
C1 B3 B4 59.48(17) . . ?
C1 B3 H3 122.0 . . ?
C1 B3 B2 60.36(17) . . ?
C1 B3 B9 107.8(2) . . ?
C1 B3 B8 108.6(2) . . ?
B4 B3 H3 121.2 . . ?
B4 B3 B2 108.7(2) . . ?
B4 B3 B9 60.6(2) . . ?
B4 B3 B8 109.5(2) . . ?
B2 B3 H3 121.3 . . ?
B2 B3 B8 60.3(2) . . ?
B9 B3 H3 121.4 . . ?
B9 B3 B2 108.7(2) . . ?
B9 B3 B8 60.7(2) . . ?
B8 B3 H3 120.8 . . ?
C1 B2 B3 58.29(17) . . ?
C1 B2 H2 122.0 . . ?
C1 B2 B7 107.9(2) . . ?
C1 B2 B8 106.7(2) . . ?
C2 B2 C1 60.38(16) . . ?
C2 B2 B3 105.4(2) . . ?
C2 B2 H2 123.6 . . ?
C2 B2 B7 58.42(18) . . ?
C2 B2 B8 105.2(2) . . ?
B3 B2 H2 122.9 . . ?
B3 B2 B7 107.4(3) . . ?
B3 B2 B8 59.9(2) . . ?
B7 B2 H2 121.8 . . ?
B8 B2 H2 122.7 . . ?
B8 B2 B7 59.9(2) . . ?
C1 B5 B4 58.46(16) . . ?
C1 B5 H5 122.0 . . ?
C1 B5 B6 108.0(2) . . ?
C1 B5 B10 107.0(2) . . ?
C2 B5 C1 60.43(16) . . ?
C2 B5 B4 106.1(2) . . ?
C2 B5 H5 123.4 . . ?
C2 B5 B6 58.47(18) . . ?
C2 B5 B10 105.5(2) . . ?
B4 B5 H5 122.1 . . ?
B6 B5 B4 108.5(2) . . ?
B6 B5 H5 121.5 . . ?
B10 B5 B4 60.58(18) . . ?
B10 B5 H5 122.4 . . ?
B10 B5 B6 60.08(19) . . ?
C2 B6 B5 59.00(17) . . ?
C2 B6 H6 123.9 . . ?
C2 B6 B10 105.8(2) . . ?
C2 B6 B7 59.12(18) . . ?
C2 B6 B11 106.0(2) . . ?
B5 B6 H6 121.6 . . ?
B5 B6 B10 59.93(19) . . ?
B5 B6 B11 108.2(2) . . ?
B10 B6 H6 121.8 . . ?
B10 B6 B11 60.4(2) . . ?
B7 B6 B5 108.3(2) . . ?
B7 B6 H6 121.1 . . ?
B7 B6 B10 108.9(3) . . ?
B7 B6 B11 60.5(2) . . ?
B11 B6 H6 121.8 . . ?
C4 B15 H15A 121.2 . . ?
C4 B15 B14 58.28(17) . . ?
C4 B15 B16 109.3(2) . . ?
C4 B15 B20 106.8(2) . . ?
C5 B15 C4 61.51(17) . . ?
C5 B15 H15A 123.0 . . ?
C5 B15 B14 106.4(2) . . ?
C5 B15 B16 58.92(19) . . ?
C5 B15 B20 105.2(2) . . ?
B14 B15 H15A 122.5 . . ?
B14 B15 B16 108.1(2) . . ?
B16 B15 H15A 121.3 . . ?
B20 B15 H15A 123.1 . . ?
B20 B15 B14 60.1(2) . . ?
B20 B15 B16 59.5(2) . . ?
C4 B14 B13 59.27(17) . . ?
C4 B14 B15 59.78(18) . . ?
C4 B14 H14A 122.1 . . ?
C4 B14 B19 107.5(2) . . ?
C4 B14 B20 107.7(2) . . ?
B13 B14 B15 107.0(2) . . ?
B13 B14 H14A 122.1 . . ?
B13 B14 B19 60.16(19) . . ?
B13 B14 B20 107.9(2) . . ?
B15 B14 H14A 122.3 . . ?
B15 B14 B19 107.3(2) . . ?
B19 B14 H14A 121.9 . . ?
B20 B14 B15 59.7(2) . . ?
B20 B14 H14A 121.7 . . ?
B20 B14 B19 60.0(2) . . ?
C5 B17 B12 58.37(17) . . ?
C5 B17 H17A 124.4 . . ?
C5 B17 B18 105.0(2) . . ?
C5 B17 B16 58.88(19) . . ?
C5 B17 B21 105.4(3) . . ?
B12 B17 H17A 121.9 . . ?
B18 B17 B12 59.96(19) . . ?
B18 B17 H17A 122.2 . . ?
B18 B17 B16 108.0(3) . . ?
B18 B17 B21 60.2(2) . . ?
B16 B17 B12 107.4(2) . . ?
B16 B17 H17A 121.7 . . ?
B16 B17 B21 60.0(2) . . ?
B21 B17 B12 107.9(3) . . ?
B21 B17 H17A 122.0 . . ?
B4 B10 H10A 121.6 . . ?
B5 B10 B4 60.17(18) . . ?
B5 B10 B6 60.00(19) . . ?
B5 B10 H10A 121.7 . . ?
B5 B10 B9 107.6(2) . . ?
B5 B10 B11 108.0(3) . . ?
B6 B10 B4 108.1(2) . . ?
B6 B10 H10A 121.8 . . ?
B6 B10 B9 107.5(3) . . ?
B6 B10 B11 60.0(2) . . ?
B9 B10 B4 59.78(18) . . ?
B9 B10 H10A 122.2 . . ?
B11 B10 B4 108.0(2) . . ?
B11 B10 H10A 121.8 . . ?
B11 B10 B9 59.8(2) . . ?
B12 B18 B13 59.71(18) . . ?
B12 B18 H18A 121.5 . . ?
B13 B18 H18A 121.6 . . ?
B17 B18 B12 60.90(19) . . ?
B17 B18 B13 108.7(2) . . ?
B17 B18 H18A 121.0 . . ?
B17 B18 B19 108.3(2) . . ?
B17 B18 B21 60.3(2) . . ?
B19 B18 B12 107.8(2) . . ?
B19 B18 B13 59.99(19) . . ?
B19 B18 H18A 121.9 . . ?
B21 B18 B12 108.7(2) . . ?
B21 B18 B13 108.2(2) . . ?
B21 B18 H18A 121.5 . . ?
B21 B18 B19 59.9(2) . . ?
C5 B16 B15 58.04(18) . . ?
C5 B16 B17 58.69(19) . . ?
C5 B16 H16A 124.7 . . ?
C5 B16 B21 105.2(2) . . ?
C5 B16 B20 105.0(2) . . ?
B15 B16 H16A 122.1 . . ?
B17 B16 B15 107.0(2) . . ?
B17 B16 H16A 121.8 . . ?
B17 B16 B21 60.0(2) . . ?
B21 B16 B15 108.0(3) . . ?
B21 B16 H16A 121.9 . . ?
B20 B16 B15 60.0(2) . . ?
B20 B16 B17 108.2(3) . . ?
B20 B16 H16A 121.9 . . ?
B20 B16 B21 60.6(2) . . ?
B4 B9 B10 60.29(19) . . ?
B4 B9 H9A 121.5 . . ?
B4 B9 B8 107.9(2) . . ?
B3 B9 B4 59.51(18) . . ?
B3 B9 B10 107.4(2) . . ?
B3 B9 H9A 122.3 . . ?
B3 B9 B11 108.0(3) . . ?
B3 B9 B8 59.8(2) . . ?
B10 B9 H9A 121.8 . . ?
B10 B9 B8 108.0(3) . . ?
B11 B9 B4 108.6(2) . . ?
B11 B9 B10 60.1(2) . . ?
B11 B9 H9A 121.3 . . ?
B11 B9 B8 60.3(2) . . ?
B8 B9 H9A 121.7 . . ?
B13 B19 B14 59.44(18) . . ?
B13 B19 H19 121.9 . . ?
B13 B19 B20 107.4(2) . . ?
B14 B19 H19 121.8 . . ?
B18 B19 B13 60.13(19) . . ?
B18 B19 B14 107.6(2) . . ?
B18 B19 H19 122.0 . . ?
B18 B19 B20 107.5(3) . . ?
B21 B19 B13 108.5(3) . . ?
B21 B19 B14 108.6(3) . . ?
B21 B19 B18 60.0(2) . . ?
B21 B19 H19 121.1 . . ?
B21 B19 B20 60.3(2) . . ?
B20 B19 B14 59.98(19) . . ?
B20 B19 H19 122.0 . . ?
B17 B21 B16 59.9(2) . . ?
B17 B21 H21A 122.1 . . ?
B17 B21 B20 107.2(2) . . ?
B18 B21 B17 59.5(2) . . ?
B18 B21 B16 107.4(2) . . ?
B18 B21 H21A 122.1 . . ?
B18 B21 B20 107.5(2) . . ?
B16 B21 H21A 122.0 . . ?
B16 B21 B20 59.4(2) . . ?
B19 B21 B17 107.8(2) . . ?
B19 B21 B18 60.1(2) . . ?
B19 B21 B16 107.8(2) . . ?
B19 B21 H21A 121.5 . . ?
B19 B21 B20 60.1(2) . . ?
B20 B21 H21A 122.2 . . ?
C2 B7 B2 58.50(17) . . ?
C2 B7 B6 58.66(18) . . ?
C2 B7 H7 124.4 . . ?
C2 B7 B11 105.4(2) . . ?
C2 B7 B8 105.3(2) . . ?
B2 B7 H7 122.0 . . ?
B6 B7 B2 107.3(2) . . ?
B6 B7 H7 121.6 . . ?
B6 B7 B11 60.2(2) . . ?
B6 B7 B8 108.4(3) . . ?
B11 B7 B2 108.0(3) . . ?
B11 B7 H7 121.9 . . ?
B8 B7 B2 59.9(2) . . ?
B8 B7 H7 121.9 . . ?
B8 B7 B11 60.5(2) . . ?
B6 B11 B10 59.7(2) . . ?
B6 B11 B9 107.6(2) . . ?
B6 B11 B7 59.3(2) . . ?
B6 B11 H11A 122.4 . . ?
B6 B11 B8 107.1(3) . . ?
B10 B11 H11A 121.8 . . ?
B10 B11 B8 108.0(2) . . ?
B9 B11 B10 60.2(2) . . ?
B9 B11 B7 107.9(2) . . ?
B9 B11 H11A 121.5 . . ?
B9 B11 B8 60.3(2) . . ?
B7 B11 B10 107.4(2) . . ?
B7 B11 H11A 122.2 . . ?
B7 B11 B8 59.7(2) . . ?
B8 B11 H11A 121.9 . . ?
B15 B20 B14 60.14(19) . . ?
B15 B20 B19 107.7(2) . . ?
B15 B20 B21 108.0(3) . . ?
B15 B20 H20A 121.7 . . ?
B14 B20 B19 60.0(2) . . ?
B14 B20 B21 108.1(2) . . ?
B14 B20 H20A 121.3 . . ?
B16 B20 B15 60.5(2) . . ?
B16 B20 B14 109.0(2) . . ?
B16 B20 B19 107.9(3) . . ?
B16 B20 B21 60.0(2) . . ?
B16 B20 H20A 121.2 . . ?
B19 B20 B21 59.6(2) . . ?
B19 B20 H20A 122.1 . . ?
B21 B20 H20A 121.9 . . ?
B3 B8 B2 59.82(19) . . ?
B3 B8 B9 59.5(2) . . ?
B3 B8 B7 107.7(2) . . ?
B3 B8 B11 107.0(3) . . ?
B3 B8 H8A 122.2 . . ?
B2 B8 B9 107.4(2) . . ?
B2 B8 B11 107.7(2) . . ?
B2 B8 H8A 121.7 . . ?
B9 B8 B11 59.4(2) . . ?
B9 B8 H8A 122.4 . . ?
B7 B8 B2 60.2(2) . . ?
B7 B8 B9 107.3(3) . . ?
B7 B8 B11 59.8(2) . . ?
B7 B8 H8A 121.8 . . ?
B11 B8 H8A 122.2 . . ?
H1AA C1A H1AB 109.5 . . ?
H1AA C1A H1AC 109.5 . . ?
H1AB C1A H1AC 109.5 . . ?
C1B C1A H1AA 109.5 . . ?
C1B C1A H1AB 109.5 . . ?
C1B C1A H1AC 109.5 . . ?
C1A C1B C1C 113.6(10) . . ?
C1A C1B C1G 130.6(9) . . ?
C1C C1B C1G 115.6(8) . . ?
C1B C1C H1C 119.2 . . ?
C1D C1C C1B 121.7(8) . . ?
C1D C1C H1C 119.2 . . ?
C1C C1D H1D 119.0 . . ?
C1E C1D C1C 122.0(8) . . ?
C1E C1D H1D 119.0 . . ?
C1D C1E H1E 121.2 . . ?
C1F C1E C1D 117.7(8) . . ?
C1F C1E H1E 121.2 . . ?
C1E C1F H1F 119.1 . . ?
C1E C1F C1G 121.8(8) . . ?
C1G C1F H1F 119.1 . . ?
C1B C1G H1G 119.8 . . ?
C1F C1G C1B 120.4(9) . . ?
C1F C1G H1G 119.8 . . ?

loop_
_geom_bond_atom_site_label_1
_geom_bond_atom_site_label_2
_geom_bond_distance
_geom_bond_site_symmetry_2
_geom_bond_publ_flag
P1 C7 1.810(3) . ?
P1 C13 1.829(3) . ?
P1 C19 1.837(3) . ?
P1 B1 2.080(3) . ?
C7 C12 1.408(4) . ?
C7 C8 1.385(4) . ?
C4 C5 1.756(4) . ?
C4 B1 1.692(4) . ?
C4 B12 1.757(4) . ?
C4 B13 1.718(4) . ?
C4 B15 1.740(4) . ?
C4 B14 1.713(4) . ?
C20 H20 0.9500 . ?
C20 C19 1.402(4) . ?
C20 C21 1.388(4) . ?
C12 H12 0.9500 . ?
C12 C11 1.387(4) . ?
C8 H8 0.9500 . ?
C8 C9 1.390(4) . ?
C1 C2 1.739(4) . ?
C1 B1 1.684(4) . ?
C1 B4 1.724(4) . ?
C1 B3 1.715(4) . ?
C1 B2 1.752(4) . ?
C1 B5 1.750(4) . ?
C13 C18 1.393(4) . ?
C13 C14 1.398(4) . ?
C19 C24 1.396(4) . ?
C24 H24 0.9500 . ?
C24 C23 1.379(4) . ?
C2 C3 1.516(4) . ?
C2 B2 1.705(4) . ?
C2 B5 1.705(4) . ?
C2 B6 1.695(4) . ?
C2 B7 1.703(4) . ?
C21 H21 0.9500 . ?
C21 C22 1.383(4) . ?
C5 C6 1.513(4) . ?
C5 B12 1.705(4) . ?
C5 B15 1.693(5) . ?
C5 B17 1.705(4) . ?
C5 B16 1.709(4) . ?
C9 H9 0.9500 . ?
C9 C10 1.377(5) . ?
C11 H11 0.9500 . ?
C11 C10 1.381(5) . ?
C23 H23 0.9500 . ?
C23 C22 1.389(4) . ?
C18 H18 0.9500 . ?
C18 C17 1.395(4) . ?
C22 H22 0.9500 . ?
C14 H14 0.9500 . ?
C14 C15 1.384(4) . ?
C10 H10 0.9500 . ?
C16 H16 0.9500 . ?
C16 C17 1.381(5) . ?
C16 C15 1.375(5) . ?
C17 H17 0.9500 . ?
C3 H3A 0.9800 . ?
C3 H3B 0.9800 . ?
C3 H3C 0.9800 . ?
C15 H15 0.9500 . ?
C6 H6A 0.9800 . ?
C6 H6B 0.9800 . ?
C6 H6C 0.9800 . ?
B1 H1 1.11(3) . ?
B4 H4 1.1200 . ?
B4 B3 1.759(5) . ?
B4 B5 1.780(4) . ?
B4 B10 1.787(4) . ?
B4 B9 1.778(5) . ?
B12 H12A 1.1200 . ?
B12 B13 1.766(5) . ?
B12 B17 1.789(5) . ?
B12 B18 1.772(5) . ?
B13 H13 1.1200 . ?
B13 B14 1.760(5) . ?
B13 B18 1.776(5) . ?
B13 B19 1.773(5) . ?
B3 H3 1.1200 . ?
B3 B2 1.769(5) . ?
B3 B9 1.767(5) . ?
B3 B8 1.771(5) . ?
B2 H2 1.1200 . ?
B2 B7 1.783(5) . ?
B2 B8 1.777(5) . ?
B5 H5 1.1200 . ?
B5 B6 1.764(4) . ?
B5 B10 1.763(5) . ?
B6 H6 1.1200 . ?
B6 B10 1.766(5) . ?
B6 B7 1.756(5) . ?
B6 B11 1.771(5) . ?
B15 H15A 1.1200 . ?
B15 B14 1.777(5) . ?
B15 B16 1.778(5) . ?
B15 B20 1.770(5) . ?
B14 H14A 1.1200 . ?
B14 B19 1.777(5) . ?
B14 B20 1.777(5) . ?
B17 H17A 1.1200 . ?
B17 B18 1.757(5) . ?
B17 B16 1.769(5) . ?
B17 B21 1.771(6) . ?
B10 H10A 1.1200 . ?
B10 B9 1.781(5) . ?
B10 B11 1.778(5) . ?
B18 H18A 1.1200 . ?
B18 B19 1.771(5) . ?
B18 B21 1.770(5) . ?
B16 H16A 1.1200 . ?
B16 B21 1.771(5) . ?
B16 B20 1.759(6) . ?
B9 H9A 1.1200 . ?
B9 B11 1.773(5) . ?
B9 B8 1.789(6) . ?
B19 H19 1.1200 . ?
B19 B21 1.768(5) . ?
B19 B20 1.777(5) . ?
B21 H21A 1.1200 . ?
B21 B20 1.780(5) . ?
B7 H7 1.1200 . ?
B7 B11 1.777(6) . ?
B7 B8 1.776(6) . ?
B11 H11A 1.1200 . ?
B11 B8 1.790(5) . ?
B20 H20A 1.1200 . ?
B8 H8A 1.1200 . ?
C1A H1AA 0.9800 . ?
C1A H1AB 0.9800 . ?
C1A H1AC 0.9800 . ?
C1A C1B 1.371(12) . ?
C1B C1C 1.398(9) . ?
C1B C1G 1.404(9) . ?
C1C H1C 0.9500 . ?
C1C C1D 1.367(9) . ?
C1D H1D 0.9500 . ?
C1D C1E 1.363(9) . ?
C1E H1E 0.9500 . ?
C1E C1F 1.350(9) . ?
C1F H1F 0.9500 . ?
C1F C1G 1.397(9) . ?
C1G H1G 0.9500 . ?

loop_
_geom_torsion_atom_site_label_1
_geom_torsion_atom_site_label_2
_geom_torsion_atom_site_label_3
_geom_torsion_atom_site_label_4
_geom_torsion
_geom_torsion_site_symmetry_1
_geom_torsion_site_symmetry_2
_geom_torsion_site_symmetry_3
_geom_torsion_site_symmetry_4
_geom_torsion_publ_flag
P1 C7 C12 C11 176.7(2) . . . . ?
P1 C7 C8 C9 -176.3(2) . . . . ?
P1 C13 C18 C17 179.4(2) . . . . ?
P1 C13 C14 C15 -179.7(2) . . . . ?
P1 C19 C24 C23 -179.3(2) . . . . ?
C7 P1 C13 C18 174.2(2) . . . . ?
C7 P1 C13 C14 -8.1(3) . . . . ?
C7 P1 C19 C20 18.9(2) . . . . ?
C7 P1 C19 C24 -161.9(2) . . . . ?
C7 C12 C11 C10 0.3(5) . . . . ?
C7 C8 C9 C10 -1.0(4) . . . . ?
C4 C5 B12 B13 -38.51(19) . . . . ?
C4 C5 B12 B17 -139.9(2) . . . . ?
C4 C5 B12 B18 -101.1(2) . . . . ?
C4 C5 B15 B14 38.47(19) . . . . ?
C4 C5 B15 B16 140.1(2) . . . . ?
C4 C5 B15 B20 101.2(2) . . . . ?
C4 C5 B17 B12 37.5(2) . . . . ?
C4 C5 B17 B18 -1.7(3) . . . . ?
C4 C5 B17 B16 -103.9(3) . . . . ?
C4 C5 B17 B21 -64.3(3) . . . . ?
C4 C5 B16 B15 -37.0(2) . . . . ?
C4 C5 B16 B17 104.5(3) . . . . ?
C4 C5 B16 B21 65.0(3) . . . . ?
C4 C5 B16 B20 2.1(3) . . . . ?
C4 B12 B13 B14 -36.40(19) . . . . ?
C4 B12 B13 B18 -137.5(2) . . . . ?
C4 B12 B13 B19 -100.3(2) . . . . ?
C4 B12 B17 C5 -36.4(2) . . . . ?
C4 B12 B17 B18 98.7(2) . . . . ?
C4 B12 B17 B16 -2.4(3) . . . . ?
C4 B12 B17 B21 60.9(3) . . . . ?
C4 B12 B18 B13 36.9(2) . . . . ?
C4 B12 B18 B17 -101.8(2) . . . . ?
C4 B12 B18 B19 -0.3(3) . . . . ?
C4 B12 B18 B21 -63.8(3) . . . . ?
C4 B13 B14 B15 -37.4(2) . . . . ?
C4 B13 B14 B19 -138.0(2) . . . . ?
C4 B13 B14 B20 -100.4(3) . . . . ?
C4 B13 B18 B12 -38.3(2) . . . . ?
C4 B13 B18 B17 -0.7(3) . . . . ?
C4 B13 B18 B19 100.1(3) . . . . ?
C4 B13 B18 B21 63.2(3) . . . . ?
C4 B13 B19 B14 36.9(2) . . . . ?
C4 B13 B19 B18 -101.2(2) . . . . ?
C4 B13 B19 B21 -64.3(3) . . . . ?
C4 B13 B19 B20 -0.6(3) . . . . ?
C4 B15 B14 B13 37.2(2) . . . . ?
C4 B15 B14 B19 100.5(2) . . . . ?
C4 B15 B14 B20 138.4(2) . . . . ?
C4 B15 B16 C5 36.7(2) . . . . ?
C4 B15 B16 B17 3.0(3) . . . . ?
C4 B15 B16 B21 -60.3(3) . . . . ?
C4 B15 B16 B20 -98.6(3) . . . . ?
C4 B15 B20 B14 -36.2(2) . . . . ?
C4 B15 B20 B16 102.9(3) . . . . ?
C4 B15 B20 B19 1.9(3) . . . . ?
C4 B15 B20 B21 64.8(3) . . . . ?
C4 B14 B19 B13 -37.1(2) . . . . ?
C4 B14 B19 B18 0.3(3) . . . . ?
C4 B14 B19 B21 63.8(3) . . . . ?
C4 B14 B19 B20 100.8(3) . . . . ?
C4 B14 B20 B15 37.0(2) . . . . ?
C4 B14 B20 B16 -0.1(3) . . . . ?
C4 B14 B20 B19 -100.3(3) . . . . ?
C4 B14 B20 B21 -63.8(3) . . . . ?
C20 C19 C24 C23 -0.1(4) . . . . ?
C20 C21 C22 C23 1.2(5) . . . . ?
C12 C7 C8 C9 1.4(4) . . . . ?
C12 C11 C10 C9 0.0(5) . . . . ?
C8 C7 C12 C11 -1.0(4) . . . . ?
C8 C9 C10 C11 0.3(5) . . . . ?
C1 C2 B2 B3 38.46(19) . . . . ?
C1 C2 B2 B7 139.8(2) . . . . ?
C1 C2 B2 B8 100.8(3) . . . . ?
C1 C2 B5 B4 -37.80(19) . . . . ?
C1 C2 B5 B6 -140.0(2) . . . . ?
C1 C2 B5 B10 -101.0(2) . . . . ?
C1 C2 B6 B5 37.3(2) . . . . ?
C1 C2 B6 B10 -1.6(3) . . . . ?
C1 C2 B6 B7 -104.4(2) . . . . ?
C1 C2 B6 B11 -64.6(3) . . . . ?
C1 C2 B7 B2 -37.7(2) . . . . ?
C1 C2 B7 B6 103.8(2) . . . . ?
C1 C2 B7 B11 64.3(3) . . . . ?
C1 C2 B7 B8 1.3(3) . . . . ?
C1 B4 B3 B2 -36.4(2) . . . . ?
C1 B4 B3 B9 -137.8(2) . . . . ?
C1 B4 B3 B8 -100.6(3) . . . . ?
C1 B4 B5 C2 38.72(19) . . . . ?
C1 B4 B5 B6 100.2(2) . . . . ?
C1 B4 B5 B10 137.8(2) . . . . ?
C1 B4 B10 B5 -37.5(2) . . . . ?
C1 B4 B10 B6 -0.1(3) . . . . ?
C1 B4 B10 B9 100.0(3) . . . . ?
C1 B4 B10 B11 63.3(3) . . . . ?
C1 B4 B9 B3 37.0(2) . . . . ?
C1 B4 B9 B10 -100.3(2) . . . . ?
C1 B4 B9 B11 -63.3(3) . . . . ?
C1 B4 B9 B8 0.6(3) . . . . ?
C1 B3 B2 C2 -39.46(19) . . . . ?
C1 B3 B2 B7 -100.6(2) . . . . ?
C1 B3 B2 B8 -138.4(2) . . . . ?
C1 B3 B9 B4 -37.4(2) . . . . ?
C1 B3 B9 B10 0.7(3) . . . . ?
C1 B3 B9 B11 64.0(3) . . . . ?
C1 B3 B9 B8 101.7(3) . . . . ?
C1 B3 B8 B2 37.5(2) . . . . ?
C1 B3 B8 B9 -100.5(3) . . . . ?
C1 B3 B8 B7 -0.5(3) . . . . ?
C1 B3 B8 B11 -63.4(3) . . . . ?
C1 B2 B7 C2 36.2(2) . . . . ?
C1 B2 B7 B6 2.3(3) . . . . ?
C1 B2 B7 B11 -61.2(3) . . . . ?
C1 B2 B7 B8 -99.3(3) . . . . ?
C1 B2 B8 B3 -36.2(2) . . . . ?
C1 B2 B8 B9 1.0(3) . . . . ?
C1 B2 B8 B7 101.3(2) . . . . ?
C1 B2 B8 B11 63.6(3) . . . . ?
C1 B5 B6 C2 -36.0(2) . . . . ?
C1 B5 B6 B10 99.6(2) . . . . ?
C1 B5 B6 B7 -2.0(3) . . . . ?
C1 B5 B6 B11 62.0(3) . . . . ?
C1 B5 B10 B4 36.8(2) . . . . ?
C1 B5 B10 B6 -101.4(2) . . . . ?
C1 B5 B10 B9 -0.9(3) . . . . ?
C1 B5 B10 B11 -64.0(3) . . . . ?
C13 P1 C7 C12 -55.7(2) . . . . ?
C13 P1 C7 C8 122.0(2) . . . . ?
C13 P1 C19 C20 127.5(2) . . . . ?
C13 P1 C19 C24 -53.3(3) . . . . ?
C13 C18 C17 C16 -0.4(5) . . . . ?
C13 C14 C15 C16 0.9(5) . . . . ?
C19 P1 C7 C12 52.4(2) . . . . ?
C19 P1 C7 C8 -130.0(2) . . . . ?
C19 P1 C13 C18 65.2(2) . . . . ?
C19 P1 C13 C14 -117.1(2) . . . . ?
C19 C20 C21 C22 0.3(4) . . . . ?
C19 C24 C23 C22 1.6(5) . . . . ?
C24 C23 C22 C21 -2.1(5) . . . . ?
C2 C1 B1 P1 -127.98(19) . . . . ?
C2 C1 B1 C4 98.1(3) . . . . ?
C2 C1 B4 B3 99.6(2) . . . . ?
C2 C1 B4 B5 -38.04(19) . . . . ?
C2 C1 B4 B10 -0.8(3) . . . . ?
C2 C1 B4 B9 62.1(3) . . . . ?
C2 C1 B3 B4 -101.0(2) . . . . ?
C2 C1 B3 B2 38.7(2) . . . . ?
C2 C1 B3 B9 -63.1(3) . . . . ?
C2 C1 B3 B8 1.2(3) . . . . ?
C2 C1 B2 B3 -135.2(2) . . . . ?
C2 C1 B2 B7 -35.3(2) . . . . ?
C2 C1 B2 B8 -98.3(2) . . . . ?
C2 C1 B5 B4 136.3(2) . . . . ?
C2 C1 B5 B6 35.2(2) . . . . ?
C2 C1 B5 B10 98.5(2) . . . . ?
C2 B2 B7 B6 -33.9(2) . . . . ?
C2 B2 B7 B11 -97.3(2) . . . . ?
C2 B2 B7 B8 -135.4(3) . . . . ?
C2 B2 B8 B3 -99.2(2) . . . . ?
C2 B2 B8 B9 -62.0(3) . . . . ?
C2 B2 B8 B7 38.3(2) . . . . ?
C2 B2 B8 B11 0.6(3) . . . . ?
C2 B5 B6 B10 135.7(2) . . . . ?
C2 B5 B6 B7 34.0(2) . . . . ?
C2 B5 B6 B11 98.1(3) . . . . ?
C2 B5 B10 B4 100.0(2) . . . . ?
C2 B5 B10 B6 -38.2(2) . . . . ?
C2 B5 B10 B9 62.3(3) . . . . ?
C2 B5 B10 B11 -0.8(3) . . . . ?
C2 B6 B10 B4 1.0(3) . . . . ?
C2 B6 B10 B5 38.5(2) . . . . ?
C2 B6 B10 B9 -62.1(3) . . . . ?
C2 B6 B10 B11 -99.7(2) . . . . ?
C2 B6 B7 B2 33.8(2) . . . . ?
C2 B6 B7 B11 135.0(2) . . . . ?
C2 B6 B7 B8 97.1(2) . . . . ?
C2 B6 B11 B10 99.4(2) . . . . ?
C2 B6 B11 B9 61.6(3) . . . . ?
C2 B6 B11 B7 -39.1(2) . . . . ?
C2 B6 B11 B8 -1.9(3) . . . . ?
C2 B7 B11 B6 38.8(2) . . . . ?
C2 B7 B11 B10 2.0(3) . . . . ?
C2 B7 B11 B9 -61.5(3) . . . . ?
C2 B7 B11 B8 -99.1(2) . . . . ?
C2 B7 B8 B3 -0.5(3) . . . . ?
C2 B7 B8 B2 -38.3(2) . . . . ?
C2 B7 B8 B9 62.2(3) . . . . ?
C2 B7 B8 B11 99.3(3) . . . . ?
C21 C20 C19 P1 178.3(2) . . . . ?
C21 C20 C19 C24 -0.9(4) . . . . ?
C5 C4 B1 P1 105.9(2) . . . . ?
C5 C4 B1 C1 -122.4(2) . . . . ?
C5 C4 B12 B13 135.3(2) . . . . ?
C5 C4 B12 B17 35.3(2) . . . . ?
C5 C4 B12 B18 97.6(2) . . . . ?
C5 C4 B13 B12 -38.4(2) . . . . ?
C5 C4 B13 B14 100.4(2) . . . . ?
C5 C4 B13 B18 -0.3(3) . . . . ?
C5 C4 B13 B19 62.9(3) . . . . ?
C5 C4 B15 B14 -135.4(2) . . . . ?
C5 C4 B15 B16 -35.6(2) . . . . ?
C5 C4 B15 B20 -98.5(3) . . . . ?
C5 C4 B14 B13 -99.4(2) . . . . ?
C5 C4 B14 B15 38.3(2) . . . . ?
C5 C4 B14 B19 -62.0(3) . . . . ?
C5 C4 B14 B20 1.3(3) . . . . ?
C5 B12 B13 C4 39.73(19) . . . . ?
C5 B12 B13 B14 3.3(3) . . . . ?
C5 B12 B13 B18 -97.7(2) . . . . ?
C5 B12 B13 B19 -60.5(3) . . . . ?
C5 B12 B17 B18 135.1(3) . . . . ?
C5 B12 B17 B16 34.0(2) . . . . ?
C5 B12 B17 B21 97.3(3) . . . . ?
C5 B12 B18 B13 100.3(2) . . . . ?
C5 B12 B18 B17 -38.3(2) . . . . ?
C5 B12 B18 B19 63.1(3) . . . . ?
C5 B12 B18 B21 -0.3(3) . . . . ?
C5 B15 B14 C4 -40.0(2) . . . . ?
C5 B15 B14 B13 -2.8(3) . . . . ?
C5 B15 B14 B19 60.5(3) . . . . ?
C5 B15 B14 B20 98.4(2) . . . . ?
C5 B15 B16 B17 -33.7(2) . . . . ?
C5 B15 B16 B21 -97.0(3) . . . . ?
C5 B15 B16 B20 -135.3(3) . . . . ?
C5 B15 B20 B14 -100.4(2) . . . . ?
C5 B15 B20 B16 38.6(2) . . . . ?
C5 B15 B20 B19 -62.4(3) . . . . ?
C5 B15 B20 B21 0.5(3) . . . . ?
C5 B17 B18 B12 38.5(2) . . . . ?
C5 B17 B18 B13 1.4(3) . . . . ?
C5 B17 B18 B19 -62.2(3) . . . . ?
C5 B17 B18 B21 -99.3(3) . . . . ?
C5 B17 B16 B15 33.5(2) . . . . ?
C5 B17 B16 B21 134.8(3) . . . . ?
C5 B17 B16 B20 96.8(2) . . . . ?
C5 B17 B21 B18 98.8(2) . . . . ?
C5 B17 B21 B16 -39.0(2) . . . . ?
C5 B17 B21 B19 61.7(3) . . . . ?
C5 B17 B21 B20 -1.7(3) . . . . ?
C5 B16 B21 B17 38.9(2) . . . . ?
C5 B16 B21 B18 1.5(3) . . . . ?
C5 B16 B21 B19 -61.8(3) . . . . ?
C5 B16 B21 B20 -98.8(3) . . . . ?
C5 B16 B20 B15 -38.1(2) . . . . ?
C5 B16 B20 B14 -1.2(3) . . . . ?
C5 B16 B20 B19 62.4(3) . . . . ?
C5 B16 B20 B21 99.3(3) . . . . ?
C18 C13 C14 C15 -2.0(4) . . . . ?
C14 C13 C18 C17 1.7(4) . . . . ?
C17 C16 C15 C14 0.4(5) . . . . ?
C3 C2 B2 C1 110.2(3) . . . . ?
C3 C2 B2 B3 148.7(2) . . . . ?
C3 C2 B2 B7 -110.0(3) . . . . ?
C3 C2 B2 B8 -149.0(3) . . . . ?
C3 C2 B5 C1 -110.1(3) . . . . ?
C3 C2 B5 B4 -147.9(2) . . . . ?
C3 C2 B5 B6 109.9(3) . . . . ?
C3 C2 B5 B10 148.8(2) . . . . ?
C3 C2 B6 B5 -108.8(3) . . . . ?
C3 C2 B6 B10 -147.7(3) . . . . ?
C3 C2 B6 B7 109.4(3) . . . . ?
C3 C2 B6 B11 149.2(3) . . . . ?
C3 C2 B7 B2 109.0(3) . . . . ?
C3 C2 B7 B6 -109.5(3) . . . . ?
C3 C2 B7 B11 -149.1(3) . . . . ?
C3 C2 B7 B8 148.0(3) . . . . ?
C15 C16 C17 C18 -0.7(5) . . . . ?
C6 C5 B12 C4 -110.3(3) . . . . ?
C6 C5 B12 B13 -148.8(2) . . . . ?
C6 C5 B12 B17 109.8(3) . . . . ?
C6 C5 B12 B18 148.5(2) . . . . ?
C6 C5 B15 C4 110.0(3) . . . . ?
C6 C5 B15 B14 148.4(3) . . . . ?
C6 C5 B15 B16 -110.0(3) . . . . ?
C6 C5 B15 B20 -148.8(3) . . . . ?
C6 C5 B17 B12 -108.9(3) . . . . ?
C6 C5 B17 B18 -148.1(3) . . . . ?
C6 C5 B17 B16 109.7(3) . . . . ?
C6 C5 B17 B21 149.3(3) . . . . ?
C6 C5 B16 B15 109.3(3) . . . . ?
C6 C5 B16 B17 -109.1(3) . . . . ?
C6 C5 B16 B21 -148.7(3) . . . . ?
C6 C5 B16 B20 148.4(3) . . . . ?
B1 P1 C7 C12 179.9(2) . . . . ?
B1 P1 C7 C8 -2.5(3) . . . . ?
B1 P1 C13 C18 -54.8(3) . . . . ?
B1 P1 C13 C14 122.9(2) . . . . ?
B1 P1 C19 C20 -113.8(2) . . . . ?
B1 P1 C19 C24 65.4(3) . . . . ?
B1 C4 C5 C6 -3.8(4) . . . . ?
B1 C4 C5 B12 -111.3(3) . . . . ?
B1 C4 C5 B15 104.2(3) . . . . ?
B1 C4 C5 B17 -149.8(2) . . . . ?
B1 C4 C5 B16 142.2(2) . . . . ?
B1 C4 B12 C5 106.9(3) . . . . ?
B1 C4 B12 B13 -117.8(3) . . . . ?
B1 C4 B12 B17 142.2(2) . . . . ?
B1 C4 B12 B18 -155.5(2) . . . . ?
B1 C4 B13 B12 109.8(3) . . . . ?
B1 C4 B13 B14 -111.4(3) . . . . ?
B1 C4 B13 B18 147.8(2) . . . . ?
B1 C4 B13 B19 -149.0(2) . . . . ?
B1 C4 B15 C5 -109.6(2) . . . . ?
B1 C4 B15 B14 115.0(2) . . . . ?
B1 C4 B15 B16 -145.2(2) . . . . ?
B1 C4 B15 B20 152.0(2) . . . . ?
B1 C4 B14 B13 117.8(3) . . . . ?
B1 C4 B14 B15 -104.5(3) . . . . ?
B1 C4 B14 B19 155.3(2) . . . . ?
B1 C4 B14 B20 -141.5(2) . . . . ?
B1 C1 C2 C3 -6.8(3) . . . . ?
B1 C1 C2 B2 101.1(3) . . . . ?
B1 C1 C2 B5 -114.8(2) . . . . ?
B1 C1 C2 B6 -152.7(2) . . . . ?
B1 C1 C2 B7 139.5(2) . . . . ?
B1 C1 B4 B3 -108.9(3) . . . . ?
B1 C1 B4 B5 113.5(3) . . . . ?
B1 C1 B4 B10 150.7(2) . . . . ?
B1 C1 B4 B9 -146.3(2) . . . . ?
B1 C1 B3 B4 118.7(3) . . . . ?
B1 C1 B3 B2 -101.6(3) . . . . ?
B1 C1 B3 B9 156.6(2) . . . . ?
B1 C1 B3 B8 -139.1(3) . . . . ?
B1 C1 B2 C2 -111.0(2) . . . . ?
B1 C1 B2 B3 113.8(2) . . . . ?
B1 C1 B2 B7 -146.4(2) . . . . ?
B1 C1 B2 B8 150.7(2) . . . . ?
B1 C1 B5 C2 105.9(3) . . . . ?
B1 C1 B5 B4 -117.8(3) . . . . ?
B1 C1 B5 B6 141.1(2) . . . . ?
B1 C1 B5 B10 -155.5(2) . . . . ?
B4 C1 C2 C3 147.4(3) . . . . ?
B4 C1 C2 B2 -104.7(2) . . . . ?
B4 C1 C2 B5 39.5(2) . . . . ?
B4 C1 C2 B6 1.6(3) . . . . ?
B4 C1 C2 B7 -66.2(3) . . . . ?
B4 C1 B1 P1 83.5(3) . . . . ?
B4 C1 B1 C4 -50.4(3) . . . . ?
B4 C1 B3 B2 139.7(2) . . . . ?
B4 C1 B3 B9 37.9(2) . . . . ?
B4 C1 B3 B8 102.2(3) . . . . ?
B4 C1 B2 C2 97.6(2) . . . . ?
B4 C1 B2 B3 -37.5(2) . . . . ?
B4 C1 B2 B7 62.3(3) . . . . ?
B4 C1 B2 B8 -0.7(3) . . . . ?
B4 C1 B5 C2 -136.3(2) . . . . ?
B4 C1 B5 B6 -101.1(3) . . . . ?
B4 C1 B5 B10 -37.8(2) . . . . ?
B4 B3 B2 C1 36.0(2) . . . . ?
B4 B3 B2 C2 -3.4(3) . . . . ?
B4 B3 B2 B7 -64.6(3) . . . . ?
B4 B3 B2 B8 -102.3(2) . . . . ?
B4 B3 B9 B10 38.1(2) . . . . ?
B4 B3 B9 B11 101.5(3) . . . . ?
B4 B3 B9 B8 139.2(3) . . . . ?
B4 B3 B8 B2 100.8(2) . . . . ?
B4 B3 B8 B9 -37.2(2) . . . . ?
B4 B3 B8 B7 62.8(3) . . . . ?
B4 B3 B8 B11 -0.1(3) . . . . ?
B4 B5 B6 C2 -97.9(2) . . . . ?
B4 B5 B6 B10 37.8(2) . . . . ?
B4 B5 B6 B7 -63.9(3) . . . . ?
B4 B5 B6 B11 0.2(3) . . . . ?
B4 B5 B10 B6 -138.2(2) . . . . ?
B4 B5 B10 B9 -37.8(2) . . . . ?
B4 B5 B10 B11 -100.8(3) . . . . ?
B4 B10 B9 B3 -37.8(2) . . . . ?
B4 B10 B9 B11 -138.9(3) . . . . ?
B4 B10 B9 B8 -100.8(2) . . . . ?
B4 B10 B11 B6 -101.0(3) . . . . ?
B4 B10 B11 B9 36.7(2) . . . . ?
B4 B10 B11 B7 -64.4(3) . . . . ?
B4 B10 B11 B8 -1.3(3) . . . . ?
B4 B9 B11 B6 0.5(3) . . . . ?
B4 B9 B11 B10 -37.1(2) . . . . ?
B4 B9 B11 B7 63.1(3) . . . . ?
B4 B9 B11 B8 100.5(3) . . . . ?
B4 B9 B8 B3 36.3(2) . . . . ?
B4 B9 B8 B2 -1.0(3) . . . . ?
B4 B9 B8 B7 -64.4(3) . . . . ?
B4 B9 B8 B11 -101.7(3) . . . . ?
B12 C4 C5 C6 107.5(3) . . . . ?
B12 C4 C5 B15 -144.5(2) . . . . ?
B12 C4 C5 B17 -38.5(2) . . . . ?
B12 C4 C5 B16 -106.5(3) . . . . ?
B12 C4 B1 P1 37.3(3) . . . . ?
B12 C4 B1 C1 169.1(2) . . . . ?
B12 C4 B13 B14 138.8(2) . . . . ?
B12 C4 B13 B18 38.0(2) . . . . ?
B12 C4 B13 B19 101.2(2) . . . . ?
B12 C4 B15 C5 31.1(2) . . . . ?
B12 C4 B15 B14 -104.3(2) . . . . ?
B12 C4 B15 B16 -4.5(3) . . . . ?
B12 C4 B15 B20 -67.3(3) . . . . ?
B12 C4 B14 B13 -38.0(2) . . . . ?
B12 C4 B14 B15 99.7(2) . . . . ?
B12 C4 B14 B19 -0.5(3) . . . . ?
B12 C4 B14 B20 62.7(3) . . . . ?
B12 C5 B15 C4 -33.3(2) . . . . ?
B12 C5 B15 B14 5.2(3) . . . . ?
B12 C5 B15 B16 106.8(3) . . . . ?
B12 C5 B15 B20 67.9(3) . . . . ?
B12 C5 B17 B18 -39.3(2) . . . . ?
B12 C5 B17 B16 -141.5(3) . . . . ?
B12 C5 B17 B21 -101.9(3) . . . . ?
B12 C5 B16 B15 -104.0(3) . . . . ?
B12 C5 B16 B17 37.6(3) . . . . ?
B12 C5 B16 B21 -1.9(3) . . . . ?
B12 C5 B16 B20 -64.9(3) . . . . ?
B12 B13 B14 C4 37.1(2) . . . . ?
B12 B13 B14 B15 -0.3(3) . . . . ?
B12 B13 B14 B19 -100.9(2) . . . . ?
B12 B13 B14 B20 -63.3(3) . . . . ?
B12 B13 B18 B17 37.6(2) . . . . ?
B12 B13 B18 B19 138.3(2) . . . . ?
B12 B13 B18 B21 101.5(3) . . . . ?
B12 B13 B19 B14 100.9(2) . . . . ?
B12 B13 B19 B18 -37.3(2) . . . . ?
B12 B13 B19 B21 -0.4(3) . . . . ?
B12 B13 B19 B20 63.4(3) . . . . ?
B12 B17 B18 B13 -37.0(2) . . . . ?
B12 B17 B18 B19 -100.7(2) . . . . ?
B12 B17 B18 B21 -137.8(2) . . . . ?
B12 B17 B16 C5 -33.8(2) . . . . ?
B12 B17 B16 B15 -0.3(3) . . . . ?
B12 B17 B16 B21 101.1(3) . . . . ?
B12 B17 B16 B20 63.0(3) . . . . ?
B12 B17 B21 B18 37.7(2) . . . . ?
B12 B17 B21 B16 -100.2(3) . . . . ?
B12 B17 B21 B19 0.5(3) . . . . ?
B12 B17 B21 B20 -62.8(3) . . . . ?
B12 B18 B19 B13 37.1(2) . . . . ?
B12 B18 B19 B14 0.0(3) . . . . ?
B12 B18 B19 B21 -101.7(3) . . . . ?
B12 B18 B19 B20 -63.2(3) . . . . ?
B12 B18 B21 B17 -38.3(2) . . . . ?
B12 B18 B21 B16 -0.8(3) . . . . ?
B12 B18 B21 B19 100.2(3) . . . . ?
B12 B18 B21 B20 61.8(3) . . . . ?
B13 C4 C5 C6 147.3(3) . . . . ?
B13 C4 C5 B12 39.8(2) . . . . ?
B13 C4 C5 B15 -104.8(2) . . . . ?
B13 C4 C5 B17 1.3(3) . . . . ?
B13 C4 C5 B16 -66.7(3) . . . . ?
B13 C4 B1 P1 -38.5(3) . . . . ?
B13 C4 B1 C1 93.2(3) . . . . ?
B13 C4 B12 C5 -135.3(2) . . . . ?
B13 C4 B12 B17 -100.0(3) . . . . ?
B13 C4 B12 B18 -37.7(2) . . . . ?
B13 C4 B15 C5 96.2(2) . . . . ?
B13 C4 B15 B14 -39.3(2) . . . . ?
B13 C4 B15 B16 60.6(3) . . . . ?
B13 C4 B15 B20 -2.3(3) . . . . ?
B13 C4 B14 B15 137.7(2) . . . . ?
B13 C4 B14 B19 37.5(2) . . . . ?
B13 C4 B14 B20 100.7(2) . . . . ?
B13 B12 B17 C5 -98.1(2) . . . . ?
B13 B12 B17 B18 37.0(2) . . . . ?
B13 B12 B17 B16 -64.1(3) . . . . ?
B13 B12 B17 B21 -0.7(3) . . . . ?
B13 B12 B18 B17 -138.6(2) . . . . ?
B13 B12 B18 B19 -37.2(2) . . . . ?
B13 B12 B18 B21 -100.7(3) . . . . ?
B13 B14 B19 B18 37.4(2) . . . . ?
B13 B14 B19 B21 100.9(3) . . . . ?
B13 B14 B19 B20 137.9(3) . . . . ?
B13 B14 B20 B15 99.6(3) . . . . ?
B13 B14 B20 B16 62.5(3) . . . . ?
B13 B14 B20 B19 -37.7(2) . . . . ?
B13 B14 B20 B21 -1.2(3) . . . . ?
B13 B18 B19 B14 -37.1(2) . . . . ?
B13 B18 B19 B21 -138.8(3) . . . . ?
B13 B18 B19 B20 -100.3(2) . . . . ?
B13 B18 B21 B17 -101.6(3) . . . . ?
B13 B18 B21 B16 -64.1(3) . . . . ?
B13 B18 B21 B19 36.9(2) . . . . ?
B13 B18 B21 B20 -1.5(4) . . . . ?
B13 B19 B21 B17 -0.1(3) . . . . ?
B13 B19 B21 B18 -37.0(2) . . . . ?
B13 B19 B21 B16 63.2(3) . . . . ?
B13 B19 B21 B20 99.9(3) . . . . ?
B13 B19 B20 B15 -0.8(3) . . . . ?
B13 B19 B20 B14 37.3(2) . . . . ?
B13 B19 B20 B16 -64.7(3) . . . . ?
B13 B19 B20 B21 -101.7(3) . . . . ?
B3 C1 C2 C3 -148.0(3) . . . . ?
B3 C1 C2 B2 -40.1(2) . . . . ?
B3 C1 C2 B5 104.0(2) . . . . ?
B3 C1 C2 B6 66.1(3) . . . . ?
B3 C1 C2 B7 -1.6(3) . . . . ?
B3 C1 B1 P1 7.4(3) . . . . ?
B3 C1 B1 C4 -126.5(3) . . . . ?
B3 C1 B4 B5 -137.6(2) . . . . ?
B3 C1 B4 B10 -100.4(2) . . . . ?
B3 C1 B4 B9 -37.4(2) . . . . ?
B3 C1 B2 C2 135.2(2) . . . . ?
B3 C1 B2 B7 99.9(3) . . . . ?
B3 C1 B2 B8 36.9(2) . . . . ?
B3 C1 B5 C2 -97.1(2) . . . . ?
B3 C1 B5 B4 39.2(2) . . . . ?
B3 C1 B5 B6 -61.9(3) . . . . ?
B3 C1 B5 B10 1.4(3) . . . . ?
B3 B4 B5 C1 -37.15(19) . . . . ?
B3 B4 B5 C2 1.6(3) . . . . ?
B3 B4 B5 B6 63.1(3) . . . . ?
B3 B4 B5 B10 100.6(2) . . . . ?
B3 B4 B10 B5 -99.6(2) . . . . ?
B3 B4 B10 B6 -62.2(3) . . . . ?
B3 B4 B10 B9 38.0(2) . . . . ?
B3 B4 B10 B11 1.3(3) . . . . ?
B3 B4 B9 B10 -137.3(3) . . . . ?
B3 B4 B9 B11 -100.3(3) . . . . ?
B3 B4 B9 B8 -36.4(2) . . . . ?
B3 B2 B7 C2 97.6(2) . . . . ?
B3 B2 B7 B6 63.8(3) . . . . ?
B3 B2 B7 B11 0.3(3) . . . . ?
B3 B2 B7 B8 -37.8(2) . . . . ?
B3 B2 B8 B9 37.2(2) . . . . ?
B3 B2 B8 B7 137.5(3) . . . . ?
B3 B2 B8 B11 99.8(3) . . . . ?
B3 B9 B11 B6 -62.6(3) . . . . ?
B3 B9 B11 B10 -100.1(3) . . . . ?
B3 B9 B11 B7 0.1(3) . . . . ?
B3 B9 B11 B8 37.4(2) . . . . ?
B3 B9 B8 B2 -37.3(2) . . . . ?
B3 B9 B8 B7 -100.7(2) . . . . ?
B3 B9 B8 B11 -138.0(2) . . . . ?
B2 C1 C2 C3 -107.9(3) . . . . ?
B2 C1 C2 B5 144.1(2) . . . . ?
B2 C1 C2 B6 106.2(3) . . . . ?
B2 C1 C2 B7 38.5(2) . . . . ?
B2 C1 B1 P1 -62.2(2) . . . . ?
B2 C1 B1 C4 163.9(2) . . . . ?
B2 C1 B4 B3 37.5(2) . . . . ?
B2 C1 B4 B5 -100.1(2) . . . . ?
B2 C1 B4 B10 -62.9(3) . . . . ?
B2 C1 B4 B9 0.1(3) . . . . ?
B2 C1 B3 B4 -139.7(2) . . . . ?
B2 C1 B3 B9 -101.8(3) . . . . ?
B2 C1 B3 B8 -37.5(2) . . . . ?
B2 C1 B5 C2 -31.7(2) . . . . ?
B2 C1 B5 B4 104.6(2) . . . . ?
B2 C1 B5 B6 3.5(3) . . . . ?
B2 C1 B5 B10 66.8(3) . . . . ?
B2 C2 B5 C1 33.8(2) . . . . ?
B2 C2 B5 B4 -4.0(3) . . . . ?
B2 C2 B5 B6 -106.1(3) . . . . ?
B2 C2 B5 B10 -67.2(3) . . . . ?
B2 C2 B6 B5 104.3(2) . . . . ?
B2 C2 B6 B10 65.4(3) . . . . ?
B2 C2 B6 B7 -37.4(2) . . . . ?
B2 C2 B6 B11 2.4(3) . . . . ?
B2 C2 B7 B6 141.5(3) . . . . ?
B2 C2 B7 B11 102.0(3) . . . . ?
B2 C2 B7 B8 39.0(2) . . . . ?
B2 B3 B9 B4 -101.3(2) . . . . ?
B2 B3 B9 B10 -63.2(3) . . . . ?
B2 B3 B9 B11 0.1(3) . . . . ?
B2 B3 B9 B8 37.8(2) . . . . ?
B2 B3 B8 B9 -138.0(2) . . . . ?
B2 B3 B8 B7 -38.0(2) . . . . ?
B2 B3 B8 B11 -101.0(3) . . . . ?
B2 B7 B11 B6 100.1(2) . . . . ?
B2 B7 B11 B10 63.3(3) . . . . ?
B2 B7 B11 B9 -0.2(3) . . . . ?
B2 B7 B11 B8 -37.8(2) . . . . ?
B2 B7 B8 B3 37.8(2) . . . . ?
B2 B7 B8 B9 100.5(3) . . . . ?
B2 B7 B8 B11 137.6(3) . . . . ?
B5 C1 C2 C3 108.0(3) . . . . ?
B5 C1 C2 B2 -144.1(2) . . . . ?
B5 C1 C2 B6 -37.9(2) . . . . ?
B5 C1 C2 B7 -105.7(3) . . . . ?
B5 C1 B1 P1 162.0(2) . . . . ?
B5 C1 B1 C4 28.0(4) . . . . ?
B5 C1 B4 B3 137.6(2) . . . . ?
B5 C1 B4 B10 37.2(2) . . . . ?
B5 C1 B4 B9 100.2(2) . . . . ?
B5 C1 B3 B4 -39.2(2) . . . . ?
B5 C1 B3 B2 100.5(2) . . . . ?
B5 C1 B3 B9 -1.3(3) . . . . ?
B5 C1 B3 B8 63.0(3) . . . . ?
B5 C1 B2 C2 31.7(2) . . . . ?
B5 C1 B2 B3 -103.4(2) . . . . ?
B5 C1 B2 B7 -3.6(3) . . . . ?
B5 C1 B2 B8 -66.5(3) . . . . ?
B5 C2 B2 C1 -33.8(2) . . . . ?
B5 C2 B2 B3 4.7(3) . . . . ?
B5 C2 B2 B7 106.0(3) . . . . ?
B5 C2 B2 B8 67.0(3) . . . . ?
B5 C2 B6 B10 -38.9(2) . . . . ?
B5 C2 B6 B7 -141.8(3) . . . . ?
B5 C2 B6 B11 -102.0(3) . . . . ?
B5 C2 B7 B2 -104.6(3) . . . . ?
B5 C2 B7 B6 36.8(2) . . . . ?
B5 C2 B7 B11 -2.7(3) . . . . ?
B5 C2 B7 B8 -65.6(3) . . . . ?
B5 B4 B3 C1 37.56(19) . . . . ?
B5 B4 B3 B2 1.2(3) . . . . ?
B5 B4 B3 B9 -100.2(3) . . . . ?
B5 B4 B3 B8 -63.0(3) . . . . ?
B5 B4 B10 B6 37.4(2) . . . . ?
B5 B4 B10 B9 137.5(3) . . . . ?
B5 B4 B10 B11 100.8(3) . . . . ?
B5 B4 B9 B3 99.9(2) . . . . ?
B5 B4 B9 B10 -37.4(2) . . . . ?
B5 B4 B9 B11 -0.4(3) . . . . ?
B5 B4 B9 B8 63.5(3) . . . . ?
B5 B6 B10 B4 -37.5(2) . . . . ?
B5 B6 B10 B9 -100.6(2) . . . . ?
B5 B6 B10 B11 -138.2(2) . . . . ?
B5 B6 B7 C2 -34.0(2) . . . . ?
B5 B6 B7 B2 -0.2(3) . . . . ?
B5 B6 B7 B11 101.0(3) . . . . ?
B5 B6 B7 B8 63.1(3) . . . . ?
B5 B6 B11 B10 37.4(2) . . . . ?
B5 B6 B11 B9 -0.4(3) . . . . ?
B5 B6 B11 B7 -101.1(3) . . . . ?
B5 B6 B11 B8 -63.8(3) . . . . ?
B5 B10 B9 B4 37.9(2) . . . . ?
B5 B10 B9 B3 0.2(3) . . . . ?
B5 B10 B9 B11 -100.9(3) . . . . ?
B5 B10 B9 B8 -62.9(3) . . . . ?
B5 B10 B11 B6 -37.4(2) . . . . ?
B5 B10 B11 B9 100.3(3) . . . . ?
B5 B10 B11 B7 -0.7(3) . . . . ?
B5 B10 B11 B8 62.3(3) . . . . ?
B6 C2 B2 C1 -102.7(2) . . . . ?
B6 C2 B2 B3 -64.2(3) . . . . ?
B6 C2 B2 B7 37.1(2) . . . . ?
B6 C2 B2 B8 -1.9(3) . . . . ?
B6 C2 B5 C1 140.0(2) . . . . ?
B6 C2 B5 B4 102.2(2) . . . . ?
B6 C2 B5 B10 38.9(2) . . . . ?
B6 C2 B7 B2 -141.5(3) . . . . ?
B6 C2 B7 B11 -39.5(2) . . . . ?
B6 C2 B7 B8 -102.5(3) . . . . ?
B6 B5 B10 B4 138.2(2) . . . . ?
B6 B5 B10 B9 100.5(3) . . . . ?
B6 B5 B10 B11 37.4(2) . . . . ?
B6 B10 B9 B4 101.2(2) . . . . ?
B6 B10 B9 B3 63.4(3) . . . . ?
B6 B10 B9 B11 -37.7(2) . . . . ?
B6 B10 B9 B8 0.4(3) . . . . ?
B6 B10 B11 B9 137.7(3) . . . . ?
B6 B10 B11 B7 36.6(2) . . . . ?
B6 B10 B11 B8 99.6(3) . . . . ?
B6 B7 B11 B10 -36.8(2) . . . . ?
B6 B7 B11 B9 -100.3(3) . . . . ?
B6 B7 B11 B8 -137.9(2) . . . . ?
B6 B7 B8 B3 -62.0(3) . . . . ?
B6 B7 B8 B2 -99.8(2) . . . . ?
B6 B7 B8 B9 0.7(3) . . . . ?
B6 B7 B8 B11 37.8(2) . . . . ?
B6 B11 B8 B3 63.8(3) . . . . ?
B6 B11 B8 B2 0.8(4) . . . . ?
B6 B11 B8 B9 100.9(3) . . . . ?
B6 B11 B8 B7 -37.1(2) . . . . ?
B15 C4 C5 C6 -108.0(3) . . . . ?
B15 C4 C5 B12 144.5(2) . . . . ?
B15 C4 C5 B17 106.1(3) . . . . ?
B15 C4 C5 B16 38.0(2) . . . . ?
B15 C4 B1 P1 172.07(19) . . . . ?
B15 C4 B1 C1 -56.2(3) . . . . ?
B15 C4 B12 C5 -31.1(2) . . . . ?
B15 C4 B12 B13 104.2(2) . . . . ?
B15 C4 B12 B17 4.2(3) . . . . ?
B15 C4 B12 B18 66.5(3) . . . . ?
B15 C4 B13 B12 -99.5(2) . . . . ?
B15 C4 B13 B14 39.4(2) . . . . ?
B15 C4 B13 B18 -61.4(3) . . . . ?
B15 C4 B13 B19 1.8(3) . . . . ?
B15 C4 B14 B13 -137.7(2) . . . . ?
B15 C4 B14 B19 -100.3(3) . . . . ?
B15 C4 B14 B20 -37.0(2) . . . . ?
B15 C5 B12 C4 33.1(2) . . . . ?
B15 C5 B12 B13 -5.4(3) . . . . ?
B15 C5 B12 B17 -106.7(3) . . . . ?
B15 C5 B12 B18 -68.0(3) . . . . ?
B15 C5 B17 B12 104.1(3) . . . . ?
B15 C5 B17 B18 64.8(3) . . . . ?
B15 C5 B17 B16 -37.4(3) . . . . ?
B15 C5 B17 B21 2.2(3) . . . . ?
B15 C5 B16 B17 141.6(3) . . . . ?
B15 C5 B16 B21 102.1(3) . . . . ?
B15 C5 B16 B20 39.1(2) . . . . ?
B15 B14 B19 B13 -100.0(3) . . . . ?
B15 B14 B19 B18 -62.7(3) . . . . ?
B15 B14 B19 B21 0.8(3) . . . . ?
B15 B14 B19 B20 37.8(2) . . . . ?
B15 B14 B20 B16 -37.1(2) . . . . ?
B15 B14 B20 B19 -137.3(3) . . . . ?
B15 B14 B20 B21 -100.8(3) . . . . ?
B15 B16 B21 B17 99.6(3) . . . . ?
B15 B16 B21 B18 62.3(3) . . . . ?
B15 B16 B21 B19 -1.1(3) . . . . ?
B15 B16 B21 B20 -38.1(2) . . . . ?
B15 B16 B20 B14 36.9(2) . . . . ?
B15 B16 B20 B19 100.6(3) . . . . ?
B15 B16 B20 B21 137.4(2) . . . . ?
B14 C4 C5 C6 -148.2(3) . . . . ?
B14 C4 C5 B12 104.3(2) . . . . ?
B14 C4 C5 B15 -40.2(2) . . . . ?
B14 C4 C5 B17 65.9(3) . . . . ?
B14 C4 C5 B16 -2.2(3) . . . . ?
B14 C4 B1 P1 -115.8(2) . . . . ?
B14 C4 B1 C1 15.9(3) . . . . ?
B14 C4 B12 C5 -97.0(2) . . . . ?
B14 C4 B12 B13 38.3(2) . . . . ?
B14 C4 B12 B17 -61.7(3) . . . . ?
B14 C4 B12 B18 0.5(3) . . . . ?
B14 C4 B13 B12 -138.8(2) . . . . ?
B14 C4 B13 B18 -100.8(2) . . . . ?
B14 C4 B13 B19 -37.6(2) . . . . ?
B14 C4 B15 C5 135.4(2) . . . . ?
B14 C4 B15 B16 99.8(3) . . . . ?
B14 C4 B15 B20 37.0(2) . . . . ?
B14 B13 B18 B12 -100.7(2) . . . . ?
B14 B13 B18 B17 -63.1(3) . . . . ?
B14 B13 B18 B19 37.6(2) . . . . ?
B14 B13 B18 B21 0.8(3) . . . . ?
B14 B13 B19 B18 -138.1(3) . . . . ?
B14 B13 B19 B21 -101.2(3) . . . . ?
B14 B13 B19 B20 -37.5(2) . . . . ?
B14 B15 B16 C5 98.6(2) . . . . ?
B14 B15 B16 B17 64.9(3) . . . . ?
B14 B15 B16 B21 1.6(3) . . . . ?
B14 B15 B16 B20 -36.7(2) . . . . ?
B14 B15 B20 B16 139.0(3) . . . . ?
B14 B15 B20 B19 38.0(2) . . . . ?
B14 B15 B20 B21 101.0(3) . . . . ?
B14 B19 B21 B17 -63.2(3) . . . . ?
B14 B19 B21 B18 -100.1(3) . . . . ?
B14 B19 B21 B16 0.1(3) . . . . ?
B14 B19 B21 B20 36.8(2) . . . . ?
B14 B19 B20 B15 -38.1(2) . . . . ?
B14 B19 B20 B16 -102.0(3) . . . . ?
B14 B19 B20 B21 -139.0(3) . . . . ?
B17 C5 B12 C4 139.9(2) . . . . ?
B17 C5 B12 B13 101.3(3) . . . . ?
B17 C5 B12 B18 38.7(2) . . . . ?
B17 C5 B15 C4 -102.9(2) . . . . ?
B17 C5 B15 B14 -64.5(3) . . . . ?
B17 C5 B15 B16 37.1(2) . . . . ?
B17 C5 B15 B20 -1.7(3) . . . . ?
B17 C5 B16 B15 -141.6(3) . . . . ?
B17 C5 B16 B21 -39.5(2) . . . . ?
B17 C5 B16 B20 -102.5(3) . . . . ?
B17 B12 B13 C4 100.9(2) . . . . ?
B17 B12 B13 B14 64.5(3) . . . . ?
B17 B12 B13 B18 -36.5(2) . . . . ?
B17 B12 B13 B19 0.7(3) . . . . ?
B17 B12 B18 B13 138.6(2) . . . . ?
B17 B12 B18 B19 101.4(3) . . . . ?
B17 B12 B18 B21 38.0(2) . . . . ?
B17 B18 B19 B13 101.5(3) . . . . ?
B17 B18 B19 B14 64.4(3) . . . . ?
B17 B18 B19 B21 -37.3(2) . . . . ?
B17 B18 B19 B20 1.2(3) . . . . ?
B17 B18 B21 B16 37.5(2) . . . . ?
B17 B18 B21 B19 138.5(2) . . . . ?
B17 B18 B21 B20 100.1(3) . . . . ?
B17 B16 B21 B18 -37.3(2) . . . . ?
B17 B16 B21 B19 -100.7(3) . . . . ?
B17 B16 B21 B20 -137.7(2) . . . . ?
B17 B16 B20 B15 -99.6(2) . . . . ?
B17 B16 B20 B14 -62.6(3) . . . . ?
B17 B16 B20 B19 1.0(3) . . . . ?
B17 B16 B20 B21 37.8(2) . . . . ?
B17 B21 B20 B15 0.7(3) . . . . ?
B17 B21 B20 B14 64.3(3) . . . . ?
B17 B21 B20 B16 -37.6(2) . . . . ?
B17 B21 B20 B19 101.1(3) . . . . ?
B10 B4 B3 C1 99.9(2) . . . . ?
B10 B4 B3 B2 63.5(3) . . . . ?
B10 B4 B3 B9 -38.0(2) . . . . ?
B10 B4 B3 B8 -0.7(3) . . . . ?
B10 B4 B5 C1 -137.8(2) . . . . ?
B10 B4 B5 C2 -99.0(2) . . . . ?
B10 B4 B5 B6 -37.5(2) . . . . ?
B10 B4 B9 B3 137.3(3) . . . . ?
B10 B4 B9 B11 37.0(2) . . . . ?
B10 B4 B9 B8 100.9(3) . . . . ?
B10 B5 B6 C2 -135.7(2) . . . . ?
B10 B5 B6 B7 -101.7(3) . . . . ?
B10 B5 B6 B11 -37.6(2) . . . . ?
B10 B6 B7 C2 -97.5(2) . . . . ?
B10 B6 B7 B2 -63.8(3) . . . . ?
B10 B6 B7 B11 37.5(2) . . . . ?
B10 B6 B7 B8 -0.5(3) . . . . ?
B10 B6 B11 B9 -37.8(2) . . . . ?
B10 B6 B11 B7 -138.5(2) . . . . ?
B10 B6 B11 B8 -101.3(3) . . . . ?
B10 B9 B11 B6 37.6(2) . . . . ?
B10 B9 B11 B7 100.2(3) . . . . ?
B10 B9 B11 B8 137.5(3) . . . . ?
B10 B9 B8 B3 100.0(2) . . . . ?
B10 B9 B8 B2 62.7(3) . . . . ?
B10 B9 B8 B7 -0.7(3) . . . . ?
B10 B9 B8 B11 -37.9(2) . . . . ?
B10 B11 B8 B3 0.9(4) . . . . ?
B10 B11 B8 B2 -62.1(3) . . . . ?
B10 B11 B8 B9 38.0(2) . . . . ?
B10 B11 B8 B7 -100.0(3) . . . . ?
B18 B12 B13 C4 137.5(2) . . . . ?
B18 B12 B13 B14 101.1(2) . . . . ?
B18 B12 B13 B19 37.2(2) . . . . ?
B18 B12 B17 C5 -135.1(3) . . . . ?
B18 B12 B17 B16 -101.1(3) . . . . ?
B18 B12 B17 B21 -37.8(2) . . . . ?
B18 B13 B14 C4 100.6(2) . . . . ?
B18 B13 B14 B15 63.2(3) . . . . ?
B18 B13 B14 B19 -37.4(2) . . . . ?
B18 B13 B14 B20 0.2(3) . . . . ?
B18 B13 B19 B14 138.1(3) . . . . ?
B18 B13 B19 B21 36.9(2) . . . . ?
B18 B13 B19 B20 100.6(3) . . . . ?
B18 B17 B16 C5 -97.1(2) . . . . ?
B18 B17 B16 B15 -63.6(3) . . . . ?
B18 B17 B16 B21 37.8(2) . . . . ?
B18 B17 B16 B20 -0.3(3) . . . . ?
B18 B17 B21 B16 -137.8(2) . . . . ?
B18 B17 B21 B19 -37.1(2) . . . . ?
B18 B17 B21 B20 -100.5(3) . . . . ?
B18 B19 B21 B17 36.9(2) . . . . ?
B18 B19 B21 B16 100.2(3) . . . . ?
B18 B19 B21 B20 136.9(3) . . . . ?
B18 B19 B20 B15 62.5(3) . . . . ?
B18 B19 B20 B14 100.6(3) . . . . ?
B18 B19 B20 B16 -1.4(3) . . . . ?
B18 B19 B20 B21 -38.4(2) . . . . ?
B18 B21 B20 B15 -61.9(3) . . . . ?
B18 B21 B20 B14 1.7(4) . . . . ?
B18 B21 B20 B16 -100.2(3) . . . . ?
B18 B21 B20 B19 38.4(2) . . . . ?
B16 C5 B12 C4 102.6(3) . . . . ?
B16 C5 B12 B13 64.0(3) . . . . ?
B16 C5 B12 B17 -37.3(3) . . . . ?
B16 C5 B12 B18 1.4(3) . . . . ?
B16 C5 B15 C4 -140.1(2) . . . . ?
B16 C5 B15 B14 -101.6(3) . . . . ?
B16 C5 B15 B20 -38.9(2) . . . . ?
B16 C5 B17 B12 141.5(3) . . . . ?
B16 C5 B17 B18 102.2(3) . . . . ?
B16 C5 B17 B21 39.6(2) . . . . ?
B16 B15 B14 C4 -102.0(3) . . . . ?
B16 B15 B14 B13 -64.8(3) . . . . ?
B16 B15 B14 B19 -1.5(3) . . . . ?
B16 B15 B14 B20 36.4(2) . . . . ?
B16 B15 B20 B14 -139.0(3) . . . . ?
B16 B15 B20 B19 -101.0(3) . . . . ?
B16 B15 B20 B21 -38.1(2) . . . . ?
B16 B17 B18 B12 100.1(2) . . . . ?
B16 B17 B18 B13 63.1(3) . . . . ?
B16 B17 B18 B19 -0.6(3) . . . . ?
B16 B17 B18 B21 -37.7(2) . . . . ?
B16 B17 B21 B18 137.8(2) . . . . ?
B16 B17 B21 B19 100.7(3) . . . . ?
B16 B17 B21 B20 37.3(2) . . . . ?
B16 B21 B20 B15 38.3(2) . . . . ?
B16 B21 B20 B14 101.9(3) . . . . ?
B16 B21 B20 B19 138.6(3) . . . . ?
B9 B4 B3 C1 137.8(2) . . . . ?
B9 B4 B3 B2 101.4(3) . . . . ?
B9 B4 B3 B8 37.2(3) . . . . ?
B9 B4 B5 C1 -100.1(2) . . . . ?
B9 B4 B5 C2 -61.4(3) . . . . ?
B9 B4 B5 B6 0.1(3) . . . . ?
B9 B4 B5 B10 37.7(2) . . . . ?
B9 B4 B10 B5 -137.5(3) . . . . ?
B9 B4 B10 B6 -100.1(3) . . . . ?
B9 B4 B10 B11 -36.7(3) . . . . ?
B9 B3 B2 C1 100.3(2) . . . . ?
B9 B3 B2 C2 60.9(3) . . . . ?
B9 B3 B2 B7 -0.2(3) . . . . ?
B9 B3 B2 B8 -38.0(2) . . . . ?
B9 B3 B8 B2 138.0(2) . . . . ?
B9 B3 B8 B7 100.0(3) . . . . ?
B9 B3 B8 B11 37.1(2) . . . . ?
B9 B10 B11 B6 -137.7(3) . . . . ?
B9 B10 B11 B7 -101.1(3) . . . . ?
B9 B10 B11 B8 -38.1(3) . . . . ?
B9 B11 B8 B3 -37.1(2) . . . . ?
B9 B11 B8 B2 -100.1(3) . . . . ?
B9 B11 B8 B7 -138.0(2) . . . . ?
B19 B13 B14 C4 138.0(2) . . . . ?
B19 B13 B14 B15 100.6(3) . . . . ?
B19 B13 B14 B20 37.6(2) . . . . ?
B19 B13 B18 B12 -138.3(2) . . . . ?
B19 B13 B18 B17 -100.8(3) . . . . ?
B19 B13 B18 B21 -36.8(2) . . . . ?
B19 B14 B20 B15 137.3(3) . . . . ?
B19 B14 B20 B16 100.2(3) . . . . ?
B19 B14 B20 B21 36.5(3) . . . . ?
B19 B18 B21 B17 -138.5(2) . . . . ?
B19 B18 B21 B16 -101.0(3) . . . . ?
B19 B18 B21 B20 -38.4(2) . . . . ?
B19 B21 B20 B15 -100.3(3) . . . . ?
B19 B21 B20 B14 -36.7(2) . . . . ?
B19 B21 B20 B16 -138.6(3) . . . . ?
B21 B17 B18 B12 137.8(2) . . . . ?
B21 B17 B18 B13 100.8(3) . . . . ?
B21 B17 B18 B19 37.2(2) . . . . ?
B21 B17 B16 C5 -134.8(3) . . . . ?
B21 B17 B16 B15 -101.4(3) . . . . ?
B21 B17 B16 B20 -38.1(2) . . . . ?
B21 B18 B19 B13 138.8(3) . . . . ?
B21 B18 B19 B14 101.8(3) . . . . ?
B21 B18 B19 B20 38.5(2) . . . . ?
B21 B16 B20 B15 -137.4(2) . . . . ?
B21 B16 B20 B14 -100.5(3) . . . . ?
B21 B16 B20 B19 -36.8(2) . . . . ?
B21 B19 B20 B15 100.9(3) . . . . ?
B21 B19 B20 B14 139.0(3) . . . . ?
B21 B19 B20 B16 37.0(2) . . . . ?
B7 C2 B2 C1 -139.8(2) . . . . ?
B7 C2 B2 B3 -101.3(3) . . . . ?
B7 C2 B2 B8 -39.0(2) . . . . ?
B7 C2 B5 C1 103.3(2) . . . . ?
B7 C2 B5 B4 65.4(3) . . . . ?
B7 C2 B5 B6 -36.7(2) . . . . ?
B7 C2 B5 B10 2.2(3) . . . . ?
B7 C2 B6 B5 141.8(3) . . . . ?
B7 C2 B6 B10 102.8(3) . . . . ?
B7 C2 B6 B11 39.8(2) . . . . ?
B7 B2 B8 B3 -137.5(3) . . . . ?
B7 B2 B8 B9 -100.3(3) . . . . ?
B7 B2 B8 B11 -37.7(2) . . . . ?
B7 B6 B10 B4 63.2(3) . . . . ?
B7 B6 B10 B5 100.7(2) . . . . ?
B7 B6 B10 B9 0.0(3) . . . . ?
B7 B6 B10 B11 -37.5(2) . . . . ?
B7 B6 B11 B10 138.5(2) . . . . ?
B7 B6 B11 B9 100.7(3) . . . . ?
B7 B6 B11 B8 37.3(2) . . . . ?
B7 B11 B8 B3 100.9(3) . . . . ?
B7 B11 B8 B2 37.9(2) . . . . ?
B7 B11 B8 B9 138.0(2) . . . . ?
B11 B6 B10 B4 100.7(3) . . . . ?
B11 B6 B10 B5 138.2(2) . . . . ?
B11 B6 B10 B9 37.6(2) . . . . ?
B11 B6 B7 C2 -135.0(2) . . . . ?
B11 B6 B7 B2 -101.2(3) . . . . ?
B11 B6 B7 B8 -37.9(2) . . . . ?
B11 B10 B9 B4 138.9(3) . . . . ?
B11 B10 B9 B3 101.1(3) . . . . ?
B11 B10 B9 B8 38.1(2) . . . . ?
B11 B9 B8 B3 138.0(2) . . . . ?
B11 B9 B8 B2 100.7(3) . . . . ?
B11 B9 B8 B7 37.3(2) . . . . ?
B11 B7 B8 B3 -99.8(3) . . . . ?
B11 B7 B8 B2 -137.6(3) . . . . ?
B11 B7 B8 B9 -37.1(2) . . . . ?
B20 B15 B14 C4 -138.4(2) . . . . ?
B20 B15 B14 B13 -101.2(3) . . . . ?
B20 B15 B14 B19 -37.9(2) . . . . ?
B20 B15 B16 C5 135.3(3) . . . . ?
B20 B15 B16 B17 101.6(3) . . . . ?
B20 B15 B16 B21 38.3(2) . . . . ?
B20 B14 B19 B13 -137.9(3) . . . . ?
B20 B14 B19 B18 -100.5(3) . . . . ?
B20 B14 B19 B21 -37.0(3) . . . . ?
B20 B16 B21 B17 137.7(2) . . . . ?
B20 B16 B21 B18 100.4(3) . . . . ?
B20 B16 B21 B19 37.0(2) . . . . ?
B20 B19 B21 B17 -100.0(3) . . . . ?
B20 B19 B21 B18 -136.9(3) . . . . ?
B20 B19 B21 B16 -36.7(2) . . . . ?
B8 B3 B2 C1 138.4(2) . . . . ?
B8 B3 B2 C2 98.9(2) . . . . ?
B8 B3 B2 B7 37.8(2) . . . . ?
B8 B3 B9 B4 -139.2(3) . . . . ?
B8 B3 B9 B10 -101.1(3) . . . . ?
B8 B3 B9 B11 -37.7(2) . . . . ?
B8 B2 B7 C2 135.4(3) . . . . ?
B8 B2 B7 B6 101.6(3) . . . . ?
B8 B2 B7 B11 38.1(2) . . . . ?
B8 B9 B11 B6 -100.0(3) . . . . ?
B8 B9 B11 B10 -137.5(3) . . . . ?
B8 B9 B11 B7 -37.4(2) . . . . ?
B8 B7 B11 B6 137.9(2) . . . . ?
B8 B7 B11 B10 101.1(3) . . . . ?
B8 B7 B11 B9 37.6(2) . . . . ?
C1A C1B C1C C1D -179.7(12) . . . . ?
C1A C1B C1G C1F 173.1(12) . . . . ?
C1B C1C C1D C1E 2.8(19) . . . . ?
C1C C1B C1G C1F -2(3) . . . . ?
C1C C1D C1E C1F 4.1(16) . . . . ?
C1D C1E C1F C1G -10.0(17) . . . . ?
C1E C1F C1G C1B 9(2) . . . . ?
C1G C1B C1C C1D -4(2) . . . . ?
